data_2102989
loop_
_publ_author_name
'Prinz, Sebastian'
'Sparta, Karine M.'
'Roth, Georg'

_publ_section_title
;
 Temperature dependence of the <i>A</i>V~3~O~7~ (<i>A</i> = Ca, Sr)
 structure
;
_journal_coeditor_code BM5051
_journal_issue 6
_journal_name_full 'Acta Crystallographica Section B'
_journal_page_first 836
_journal_page_last 842
_journal_paper_doi 10.1107/S0108768107050550
_journal_volume 63
_journal_year 2007
_chemical_formula_moiety 'O7 V3, Sr'
_chemical_formula_sum 'O7 Sr V3'
_chemical_formula_weight 352.44
_chemical_name_systematic
;
 ?
;
_space_group_IT_number 59
_symmetry_cell_setting orthorhombic
_symmetry_space_group_name_Hall '-P 2ab 2a'
_symmetry_space_group_name_H-M 'P m m n :2'
_atom_sites_solution_hydrogens none
_atom_sites_solution_primary direct
_atom_sites_solution_secondary difmap
_audit_creation_method SHELXL-97
_cell_angle_alpha 90.00
_cell_angle_beta 90.00
_cell_angle_gamma 90.00
_cell_formula_units_Z 2
_cell_length_a 5.2968(8)
_cell_length_b 10.530(2)
_cell_length_c 5.3089(9)
_cell_measurement_reflns_used 11380
_cell_measurement_temperature 275.0(10)
_cell_measurement_theta_max 31.98
_cell_measurement_theta_min 3.84
_cell_volume 296.11(9)
_computing_cell_refinement 'X-AREA (Stoe, 2002)'
_computing_data_collection 'X-Pose (Stoe, 2002)'
_computing_data_reduction 'X-RED (Stoe, 1996)'
_computing_molecular_graphics 'SHELXS-97 (Sheldrick, 1997)'
_computing_publication_material 'WinGX 1.64.05 (Farrugia, 1999)'
_computing_structure_refinement 'SHELXL-97 (Sheldrick, 1997)'
_computing_structure_solution 'SHELXS-97 (Sheldrick, 1997)'
_diffrn_ambient_temperature 275.0(10)
_diffrn_detector_area_resol_mean 0
_diffrn_measured_fraction_theta_full 0.991
_diffrn_measured_fraction_theta_max 0.991
_diffrn_measurement_device_type 'STOE IPDS 2'
_diffrn_measurement_method 'Rotation method'
_diffrn_radiation_monochromator graphite
_diffrn_radiation_source 'fine-focus sealed tube'
_diffrn_radiation_type MoK\a
_diffrn_radiation_wavelength 0.71073
_diffrn_reflns_av_R_equivalents 0.0673
_diffrn_reflns_av_sigmaI/netI 0.0201
_diffrn_reflns_limit_h_max 6
_diffrn_reflns_limit_h_min -5
_diffrn_reflns_limit_k_max 12
_diffrn_reflns_limit_k_min -12
_diffrn_reflns_limit_l_max 6
_diffrn_reflns_limit_l_min -6
_diffrn_reflns_number 5445
_diffrn_reflns_theta_full 25.58
_diffrn_reflns_theta_max 25.58
_diffrn_reflns_theta_min 3.84
_diffrn_standards_decay_% 0
_diffrn_standards_interval_count 0
_diffrn_standards_interval_time 0
_diffrn_standards_number 0
_exptl_absorpt_coefficient_mu 13.527
_exptl_absorpt_correction_T_max 0.5686
_exptl_absorpt_correction_T_min 0.2193
_exptl_absorpt_correction_type numerical
_exptl_absorpt_process_details 'X-SHAPE (Stoe & Cie, 1996)'
_exptl_crystal_colour brown
_exptl_crystal_density_diffrn 3.953
_exptl_crystal_density_method 'not measured'
_exptl_crystal_description needle
_exptl_crystal_F_000 326
_exptl_crystal_size_max 0.15
_exptl_crystal_size_mid 0.1
_exptl_crystal_size_min 0.02
_refine_diff_density_max 0.735
_refine_diff_density_min -0.920
_refine_ls_extinction_method none
_refine_ls_goodness_of_fit_ref 1.215
_refine_ls_hydrogen_treatment none
_refine_ls_matrix_type full
_refine_ls_number_parameters 24
_refine_ls_number_reflns 334
_refine_ls_number_restraints 0
_refine_ls_restrained_S_all 1.215
_refine_ls_R_factor_all 0.0337
_refine_ls_R_factor_gt 0.0327
_refine_ls_shift/su_max 0.000
_refine_ls_shift/su_mean 0.000
_refine_ls_structure_factor_coef Fsqd
_refine_ls_weighting_details 'calc w=1/[\s^2^(Fo^2^)+(0.0472P)^2^+0.5886P] where P=(Fo^2^+2Fc^2^)/3'
_refine_ls_weighting_scheme calc
_refine_ls_wR_factor_gt 0.0820
_refine_ls_wR_factor_ref 0.0824
_reflns_number_gt 322
_reflns_number_total 334
_reflns_threshold_expression >2sigma(I)
_cod_data_source_file bm5051.cif
_cod_data_source_block SrV3O7_275K
_cod_original_sg_symbol_H-M 'P m m n'
_cod_database_code 2102989

loop_
_symmetry_equiv_pos_as_xyz
'x, y, z'
'-x+1/2, -y+1/2, z'
'x+1/2, -y, -z'
'-x, y+1/2, -z'
'-x, -y, -z'
'x-1/2, y-1/2, -z'
'-x-1/2, y, z'
'x, -y-1/2, z'

loop_
_atom_site_type_symbol
_atom_site_label
_atom_site_fract_x
_atom_site_fract_y
_atom_site_fract_z
_atom_site_U_iso_or_equiv
_atom_site_adp_type
_atom_site_calc_flag
_atom_site_refinement_flags
_atom_site_occupancy
Sr Sr1 0.2500 0.7500 0.14876(16) 0.0178(3) Uani d S 1
V V1 0.2500 0.51541(10) 0.6206(2) 0.0146(3) Uani d S 1
V V2 -0.2500 0.7500 0.5914(3) 0.0140(4) Uani d S 1
O O1 -0.2500 0.7500 -0.1044(12) 0.0222(16) Uiso d S 1
O O2 0.2500 0.5455(5) -0.0801(9) 0.0229(11) Uiso d S 1
O O3 -0.0119(6) 0.6206(3) 0.4640(6) 0.0162(7) Uiso d . 1

loop_
_atom_site_aniso_label
_atom_site_aniso_U_11
_atom_site_aniso_U_22
_atom_site_aniso_U_33
_atom_site_aniso_U_12
_atom_site_aniso_U_13
_atom_site_aniso_U_23
Sr1 0.0160(5) 0.0158(5) 0.0215(5) 0.000 0.000 0.000
V1 0.0093(6) 0.0123(6) 0.0222(6) 0.000 0.000 -0.0007(4)
V2 0.0103(7) 0.0117(7) 0.0200(8) 0.000 0.000 0.000

loop_
_atom_type_symbol
_atom_type_description
_atom_type_scat_dispersion_real
_atom_type_scat_dispersion_imag
_atom_type_scat_source
O O 0.0106 0.0060 'International Tables Vol C Tables 4.2.6.8 and 6.1.1.4'
V V 0.3005 0.5294 'International Tables Vol C Tables 4.2.6.8 and 6.1.1.4'
Sr Sr -1.5307 3.2498 'International Tables Vol C Tables 4.2.6.8 and 6.1.1.4'

loop_
_geom_angle_atom_site_label_1
_geom_angle_atom_site_label_2
_geom_angle_atom_site_label_3
_geom_angle_site_symmetry_1
_geom_angle_site_symmetry_3
_geom_angle
O2 Sr1 O2 . 2_565 121.1(2)
O2 Sr1 O3 . 2_565 141.55(9)
O2 Sr1 O3 2_565 2_565 81.84(11)
O2 Sr1 O3 . 8_575 141.55(9)
O2 Sr1 O3 2_565 8_575 81.84(11)
O3 Sr1 O3 2_565 8_575 65.47(14)
O2 Sr1 O3 . 7_655 81.84(11)
O2 Sr1 O3 2_565 7_655 141.55(9)
O3 Sr1 O3 2_565 7_655 64.16(14)
O3 Sr1 O3 8_575 7_655 98.56(13)
O2 Sr1 O3 . . 81.84(11)
O2 Sr1 O3 2_565 . 141.55(9)
O3 Sr1 O3 2_565 . 98.56(13)
O3 Sr1 O3 8_575 . 64.16(14)
O3 Sr1 O3 7_655 . 65.47(14)
O2 Sr1 O1 . . 77.15(7)
O2 Sr1 O1 2_565 . 77.15(7)
O3 Sr1 O1 2_565 . 141.02(9)
O3 Sr1 O1 8_575 . 79.22(12)
O3 Sr1 O1 7_655 . 141.02(9)
O3 Sr1 O1 . . 79.22(12)
O2 Sr1 O1 . 1_655 77.15(7)
O2 Sr1 O1 2_565 1_655 77.15(7)
O3 Sr1 O1 2_565 1_655 79.22(12)
O3 Sr1 O1 8_575 1_655 141.02(9)
O3 Sr1 O1 7_655 1_655 79.22(12)
O3 Sr1 O1 . 1_655 141.02(9)
O1 Sr1 O1 . 1_655 126.2(2)
O2 Sr1 V1 . 2_565 164.03(12)
O2 Sr1 V1 2_565 2_565 74.83(11)
O3 Sr1 V1 2_565 2_565 33.13(7)
O3 Sr1 V1 8_575 2_565 33.13(7)
O3 Sr1 V1 7_655 2_565 84.75(7)
O3 Sr1 V1 . 2_565 84.75(7)
O1 Sr1 V1 . 2_565 108.80(8)
O1 Sr1 V1 1_655 2_565 108.80(8)
O2 Sr1 V1 . . 74.83(11)
O2 Sr1 V1 2_565 . 164.03(12)
O3 Sr1 V1 2_565 . 84.75(7)
O3 Sr1 V1 8_575 . 84.75(7)
O3 Sr1 V1 7_655 . 33.13(7)
O3 Sr1 V1 . . 33.13(7)
O1 Sr1 V1 . . 108.80(8)
O1 Sr1 V1 1_655 . 108.80(8)
V1 Sr1 V1 2_565 . 89.20(4)
O2 Sr1 V2 . 1_655 109.03(7)
O2 Sr1 V2 2_565 1_655 109.03(7)
O3 Sr1 V2 2_565 1_655 33.13(7)
O3 Sr1 V2 8_575 1_655 88.37(7)
O3 Sr1 V2 7_655 1_655 33.13(7)
O3 Sr1 V2 . 1_655 88.37(7)
O1 Sr1 V2 . 1_655 165.33(12)
O1 Sr1 V2 1_655 1_655 68.49(12)
V1 Sr1 V2 2_565 1_655 61.80(2)
V1 Sr1 V2 . 1_655 61.80(2)
O2 Sr1 V2 . . 109.03(7)
O2 Sr1 V2 2_565 . 109.03(7)
O3 Sr1 V2 2_565 . 88.37(7)
O3 Sr1 V2 8_575 . 33.13(7)
O3 Sr1 V2 7_655 . 88.37(7)
O3 Sr1 V2 . . 33.13(7)
O1 Sr1 V2 . . 68.49(12)
O1 Sr1 V2 1_655 . 165.33(12)
V1 Sr1 V2 2_565 . 61.80(2)
V1 Sr1 V2 . . 61.80(2)
V2 Sr1 V2 1_655 . 96.84(5)
O2 V1 O3 1_556 5_566 111.56(16)
O2 V1 O3 1_556 3_566 111.56(16)
O3 V1 O3 5_566 3_566 80.07(18)
O2 V1 O3 1_556 7_655 107.79(15)
O3 V1 O3 5_566 7_655 140.44(8)
O3 V1 O3 3_566 7_655 81.98(14)
O2 V1 O3 1_556 . 107.79(15)
O3 V1 O3 5_566 . 81.98(14)
O3 V1 O3 3_566 . 140.44(8)
O3 V1 O3 7_655 . 90.09(18)
O2 V1 V1 1_556 5_566 116.47(4)
O3 V1 V1 5_566 5_566 40.99(9)
O3 V1 V1 3_566 5_566 113.35(11)
O3 V1 V1 7_655 5_566 120.78(11)
O3 V1 V1 . 5_566 40.99(9)
O2 V1 V1 1_556 5_666 116.47(4)
O3 V1 V1 5_566 5_666 113.35(11)
O3 V1 V1 3_566 5_666 40.99(9)
O3 V1 V1 7_655 5_666 40.99(9)
O3 V1 V1 . 5_666 120.78(11)
V1 V1 V1 5_566 5_666 126.98(8)
O2 V1 V2 1_556 5_566 123.21(18)
O3 V1 V2 5_566 5_566 40.25(9)
O3 V1 V2 3_566 5_566 40.25(9)
O3 V1 V2 7_655 5_566 111.46(10)
O3 V1 V2 . 5_566 111.46(10)
V1 V1 V2 5_566 5_566 74.73(4)
V1 V1 V2 5_666 5_566 74.73(4)
O2 V1 Sr1 1_556 . 124.12(18)
O3 V1 Sr1 5_566 . 110.48(10)
O3 V1 Sr1 3_566 . 110.48(10)
O3 V1 Sr1 7_655 . 45.67(9)
O3 V1 Sr1 . . 45.67(9)
V1 V1 Sr1 5_566 . 76.64(4)
V1 V1 Sr1 5_666 . 76.64(4)
V2 V1 Sr1 5_566 . 112.67(5)
O2 V1 V2 1_556 1_655 84.76(12)
O3 V1 V2 5_566 1_655 163.34(10)
O3 V1 V2 3_566 1_655 91.04(9)
O3 V1 V2 7_655 1_655 23.04(9)
O3 V1 V2 . 1_655 96.53(10)
V1 V1 V2 5_566 1_655 135.24(6)
V1 V1 V2 5_666 1_655 53.30(3)
V2 V1 V2 5_566 1_655 128.04(2)
Sr1 V1 V2 . 1_655 59.40(3)
O2 V1 V2 1_556 . 84.76(12)
O3 V1 V2 5_566 . 91.04(9)
O3 V1 V2 3_566 . 163.34(10)
O3 V1 V2 7_655 . 96.53(10)
O3 V1 V2 . . 23.04(9)
V1 V1 V2 5_566 . 53.30(3)
V1 V1 V2 5_666 . 135.24(6)
V2 V1 V2 5_566 . 128.04(2)
Sr1 V1 V2 . . 59.40(3)
V2 V1 V2 1_655 . 93.87(3)
O2 V1 O2 1_556 5_666 51.70(11)
O3 V1 O2 5_566 5_666 119.37(12)
O3 V1 O2 3_566 5_666 63.82(11)
O3 V1 O2 7_655 5_666 82.51(11)
O3 V1 O2 . 5_666 153.44(13)
V1 V1 O2 5_566 5_666 156.54(8)
V1 V1 O2 5_666 5_666 67.75(6)
V2 V1 O2 5_566 5_666 94.96(9)
Sr1 V1 O2 . 5_666 126.73(7)
V2 V1 O2 1_655 5_666 67.61(7)
V2 V1 O2 . 5_666 132.62(9)
O2 V1 O2 1_556 5_566 51.70(11)
O3 V1 O2 5_566 5_566 63.82(11)
O3 V1 O2 3_566 5_566 119.37(12)
O3 V1 O2 7_655 5_566 153.44(13)
O3 V1 O2 . 5_566 82.51(11)
V1 V1 O2 5_566 5_566 67.75(6)
V1 V1 O2 5_666 5_566 156.54(8)
V2 V1 O2 5_566 5_566 94.96(9)
Sr1 V1 O2 . 5_566 126.73(7)
V2 V1 O2 1_655 5_566 132.62(9)
V2 V1 O2 . 5_566 67.61(7)
O2 V1 O2 5_666 5_566 92.79(12)
O2 V1 O2 1_556 . 163.9(3)
O3 V1 O2 5_566 . 80.43(11)
O3 V1 O2 3_566 . 80.43(11)
O3 V1 O2 7_655 . 61.93(10)
O3 V1 O2 . . 61.93(10)
V1 V1 O2 5_566 . 65.05(4)
V1 V1 O2 5_666 . 65.05(4)
V2 V1 O2 5_566 . 72.94(8)
Sr1 V1 O2 . . 39.73(8)
V2 V1 O2 1_655 . 84.23(6)
V2 V1 O2 . . 84.23(6)
O2 V1 O2 5_666 . 132.80(6)
O2 V1 O2 5_566 . 132.80(6)
O2 V1 Sr1 1_556 1_556 30.10(17)
O3 V1 Sr1 5_566 1_556 130.91(9)
O3 V1 Sr1 3_566 1_556 130.91(9)
O3 V1 Sr1 7_655 1_556 86.83(9)
O3 V1 Sr1 . 1_556 86.83(9)
V1 V1 Sr1 5_566 1_556 113.40(4)
V1 V1 Sr1 5_666 1_556 113.40(4)
V2 V1 Sr1 5_566 1_556 153.31(5)
Sr1 V1 Sr1 . 1_556 94.02(3)
V2 V1 Sr1 1_655 1_556 65.27(3)
V2 V1 Sr1 . 1_556 65.27(3)
O2 V1 Sr1 5_666 1_556 67.39(8)
O2 V1 Sr1 5_566 1_556 67.39(8)
O2 V1 Sr1 . 1_556 133.75(8)
O2 V1 O1 1_556 5_566 58.69(19)
O3 V1 O1 5_566 5_566 67.48(11)
O3 V1 O1 3_566 5_566 67.48(11)
O3 V1 O1 7_655 5_566 134.67(9)
O3 V1 O1 . 5_566 134.67(9)
V1 V1 O1 5_566 5_566 102.24(6)
V1 V1 O1 5_666 5_566 102.24(6)
V2 V1 O1 5_566 5_566 64.51(8)
Sr1 V1 O1 . 5_566 177.18(8)
V2 V1 O1 1_655 5_566 122.05(5)
V2 V1 O1 . 5_566 122.05(5)
O2 V1 O1 5_666 5_566 54.52(7)
O2 V1 O1 5_566 5_566 54.52(7)
O2 V1 O1 . 5_566 137.45(11)
Sr1 V1 O1 1_556 5_566 88.80(8)
O2 V1 O1 1_556 1_656 60.64(14)
O3 V1 O1 5_566 1_656 169.77(13)
O3 V1 O1 3_566 1_656 96.40(9)
O3 V1 O1 7_655 1_656 47.24(13)
O3 V1 O1 . 1_656 106.32(10)
V1 V1 O1 5_566 1_656 146.94(6)
V1 V1 O1 5_666 1_656 67.93(7)
V2 V1 O1 5_566 1_656 136.59(2)
Sr1 V1 O1 . 1_656 79.75(8)
V2 V1 O1 1_655 1_656 24.41(9)
V2 V1 O1 . 1_656 94.61(3)
O2 V1 O1 5_666 1_656 50.98(9)
O2 V1 O1 5_566 1_656 110.65(11)
O2 V1 O1 . 1_656 108.59(11)
Sr1 V1 O1 1_556 1_656 45.67(7)
O1 V1 O1 5_566 1_656 102.29(3)
O2 V1 O1 1_556 1_556 60.64(14)
O3 V1 O1 5_566 1_556 96.40(9)
O3 V1 O1 3_566 1_556 169.77(13)
O3 V1 O1 7_655 1_556 106.32(10)
O3 V1 O1 . 1_556 47.24(13)
V1 V1 O1 5_566 1_556 67.93(7)
V1 V1 O1 5_666 1_556 146.94(6)
V2 V1 O1 5_566 1_556 136.59(2)
Sr1 V1 O1 . 1_556 79.75(8)
V2 V1 O1 1_655 1_556 94.61(3)
V2 V1 O1 . 1_556 24.41(9)
O2 V1 O1 5_666 1_556 110.65(11)
O2 V1 O1 5_566 1_556 50.98(9)
O2 V1 O1 . 1_556 108.59(11)
Sr1 V1 O1 1_556 1_556 45.67(7)
O1 V1 O1 5_566 1_556 102.29(3)
O1 V1 O1 1_656 1_556 85.41(7)
O2 V1 O1 1_556 5_565 145.71(19)
O3 V1 O1 5_566 5_565 47.00(10)
O3 V1 O1 3_566 5_565 47.00(10)
O3 V1 O1 7_655 5_565 96.12(11)
O3 V1 O1 . 5_565 96.12(11)
V1 V1 O1 5_566 5_565 67.59(4)
V1 V1 O1 5_666 5_565 67.59(4)
V2 V1 O1 5_566 5_565 22.51(7)
Sr1 V1 O1 . 5_565 90.16(7)
V2 V1 O1 1_655 5_565 117.17(5)
V2 V1 O1 . 5_565 117.17(5)
O2 V1 O1 5_666 5_565 109.98(9)
O2 V1 O1 5_566 5_565 109.98(9)
O2 V1 O1 . 5_565 50.43(10)
Sr1 V1 O1 1_556 5_565 175.82(7)
O1 V1 O1 5_566 5_565 87.02(3)
O1 V1 O1 1_656 5_565 135.52(5)
O1 V1 O1 1_556 5_565 135.52(5)
O2 V1 O2 1_556 5_565 137.97(5)
O3 V1 O2 5_566 5_565 44.35(11)
O3 V1 O2 3_566 5_565 98.40(11)
O3 V1 O2 7_655 5_565 104.93(11)
O3 V1 O2 . 5_565 46.40(11)
V1 V1 O2 5_566 5_565 21.50(5)
V1 V1 O2 5_666 5_565 105.51(7)
V2 V1 O2 5_566 5_565 65.09(7)
Sr1 V1 O2 . 5_565 66.27(7)
V2 V1 O2 1_655 5_565 124.64(7)
V2 V1 O2 . 5_565 65.82(6)
O2 V1 O2 5_666 5_565 160.03(15)
O2 V1 O2 5_566 5_565 88.31(3)
O2 V1 O2 . 5_565 44.87(6)
Sr1 V1 O2 1_556 5_565 130.64(6)
O1 V1 O2 5_566 5_565 111.80(9)
O1 V1 O2 1_656 5_565 145.85(11)
O1 V1 O2 1_556 5_565 85.40(10)
O1 V1 O2 5_565 5_565 51.43(7)
O2 V1 O2 1_556 5_665 137.97(5)
O3 V1 O2 5_566 5_665 98.40(11)
O3 V1 O2 3_566 5_665 44.35(11)
O3 V1 O2 7_655 5_665 46.40(11)
O3 V1 O2 . 5_665 104.93(11)
V1 V1 O2 5_566 5_665 105.51(7)
V1 V1 O2 5_666 5_665 21.50(5)
V2 V1 O2 5_566 5_665 65.09(7)
Sr1 V1 O2 . 5_665 66.27(7)
V2 V1 O2 1_655 5_665 65.82(6)
V2 V1 O2 . 5_665 124.64(7)
O2 V1 O2 5_666 5_665 88.31(3)
O2 V1 O2 5_566 5_665 160.03(15)
O2 V1 O2 . 5_665 44.87(6)
Sr1 V1 O2 1_556 5_665 130.64(6)
O1 V1 O2 5_566 5_665 111.80(9)
O1 V1 O2 1_656 5_665 85.40(10)
O1 V1 O2 1_556 5_665 145.85(11)
O1 V1 O2 5_565 5_665 51.43(7)
O2 V1 O2 5_565 5_665 84.02(10)
O2 V1 Sr1 1_556 5_566 80.68(13)
O3 V1 Sr1 5_566 5_566 30.95(9)
O3 V1 Sr1 3_566 5_566 89.18(10)
O3 V1 Sr1 7_655 5_566 169.51(10)
O3 V1 Sr1 . 5_566 93.19(9)
V1 V1 Sr1 5_566 5_566 57.91(3)
V1 V1 Sr1 5_666 5_566 129.93(5)
V2 V1 Sr1 5_566 5_566 58.10(3)
Sr1 V1 Sr1 . 5_566 134.546(18)
V2 V1 Sr1 1_655 5_566 164.42(4)
V2 V1 Sr1 . 5_566 90.313(17)
O2 V1 Sr1 5_666 5_566 98.70(7)
O2 V1 Sr1 5_566 5_566 37.05(8)
O2 V1 Sr1 . 5_566 111.14(6)
Sr1 V1 Sr1 1_556 5_566 103.29(2)
O1 V1 Sr1 5_566 5_566 44.41(3)
O1 V1 Sr1 1_656 5_566 140.25(10)
O1 V1 Sr1 1_556 5_566 83.09(3)
O1 V1 Sr1 5_565 5_566 73.64(5)
O2 V1 Sr1 5_565 5_566 70.67(6)
O2 V1 Sr1 5_665 5_566 123.11(7)
O2 V1 Sr1 1_556 5_666 80.68(13)
O3 V1 Sr1 5_566 5_666 89.18(10)
O3 V1 Sr1 3_566 5_666 30.95(9)
O3 V1 Sr1 7_655 5_666 93.19(9)
O3 V1 Sr1 . 5_666 169.51(10)
V1 V1 Sr1 5_566 5_666 129.93(5)
V1 V1 Sr1 5_666 5_666 57.91(3)
V2 V1 Sr1 5_566 5_666 58.10(3)
Sr1 V1 Sr1 . 5_666 134.546(18)
V2 V1 Sr1 1_655 5_666 90.313(17)
V2 V1 Sr1 . 5_666 164.42(4)
O2 V1 Sr1 5_666 5_666 37.05(8)
O2 V1 Sr1 5_566 5_666 98.70(7)
O2 V1 Sr1 . 5_666 111.14(6)
Sr1 V1 Sr1 1_556 5_666 103.29(2)
O1 V1 Sr1 5_566 5_666 44.41(3)
O1 V1 Sr1 1_656 5_666 83.09(3)
O1 V1 Sr1 1_556 5_666 140.25(10)
O1 V1 Sr1 5_565 5_666 73.64(5)
O2 V1 Sr1 5_565 5_666 123.11(7)
O2 V1 Sr1 5_665 5_666 70.67(6)
Sr1 V1 Sr1 5_566 5_666 81.91(3)
O2 V1 O3 1_556 1_655 98.30(7)
O3 V1 O3 5_566 1_655 139.07(7)
O3 V1 O3 3_566 1_655 62.80(13)
O3 V1 O3 7_655 1_655 25.45(8)
O3 V1 O3 . 1_655 115.54(12)
V1 V1 O3 5_566 1_655 141.82(7)
V1 V1 O3 5_666 1_655 25.72(5)
V2 V1 O3 5_566 1_655 99.96(5)
Sr1 V1 O3 . 1_655 70.72(5)
V2 V1 O3 1_655 1_655 28.45(4)
V2 V1 O3 . 1_655 119.87(5)
O2 V1 O3 5_666 1_655 59.87(7)
O2 V1 O3 5_566 1_655 149.67(8)
O2 V1 O3 . 1_655 77.15(5)
Sr1 V1 O3 1_556 1_655 88.50(4)
O1 V1 O3 5_566 1_655 109.41(5)
O1 V1 O3 1_656 1_655 42.83(8)
O1 V1 O3 1_556 1_655 123.05(5)
O1 V1 O3 5_565 1_655 92.89(5)
O2 V1 O3 5_565 1_655 121.92(7)
O2 V1 O3 5_665 1_655 42.87(7)
Sr1 V1 O3 5_566 1_655 149.70(5)
Sr1 V1 O3 5_666 1_655 68.14(4)
O2 V1 O3 1_556 7 98.30(7)
O3 V1 O3 5_566 7 62.80(13)
O3 V1 O3 3_566 7 139.07(7)
O3 V1 O3 7_655 7 115.54(12)
O3 V1 O3 . 7 25.45(8)
V1 V1 O3 5_566 7 25.72(5)
V1 V1 O3 5_666 7 141.82(7)
V2 V1 O3 5_566 7 99.96(5)
Sr1 V1 O3 . 7 70.72(4)
V2 V1 O3 1_655 7 119.87(5)
V2 V1 O3 . 7 28.45(4)
O2 V1 O3 5_666 7 149.67(8)
O2 V1 O3 5_566 7 59.87(7)
O2 V1 O3 . 7 77.15(5)
Sr1 V1 O3 1_556 7 88.50(4)
O1 V1 O3 5_566 7 109.41(5)
O1 V1 O3 1_656 7 123.05(5)
O1 V1 O3 1_556 7 42.83(8)
O1 V1 O3 5_565 7 92.89(5)
O2 V1 O3 5_565 7 42.87(7)
O2 V1 O3 5_665 7 121.92(7)
Sr1 V1 O3 5_566 7 68.14(4)
Sr1 V1 O3 5_666 7 149.70(5)
O3 V1 O3 1_655 7 140.98(9)
O2 V1 O3 1_556 2_565 90.91(17)
O3 V1 O3 5_566 2_565 147.33(10)
O3 V1 O3 3_566 2_565 114.38(6)
O3 V1 O3 7_655 2_565 32.71(9)
O3 V1 O3 . 2_565 68.32(12)
V1 V1 O3 5_566 2_565 108.24(6)
V1 V1 O3 5_666 2_565 73.51(6)
V2 V1 O3 5_566 2_565 141.26(6)
Sr1 V1 O3 . 2_565 37.89(4)
V2 V1 O3 1_655 2_565 28.35(4)
V2 V1 O3 . 2_565 66.87(5)
O2 V1 O3 5_666 2_565 93.06(8)
O2 V1 O3 5_566 2_565 122.44(9)
O2 V1 O3 . 2_565 73.90(8)
Sr1 V1 O3 1_556 2_565 62.67(5)
O1 V1 O3 5_566 2_565 144.45(8)
O1 V1 O3 1_656 2_565 42.75(8)
O1 V1 O3 1_556 2_565 73.62(6)
O1 V1 O3 5_565 2_565 121.19(8)
O2 V1 O3 5_565 2_565 103.15(8)
O2 V1 O3 5_665 2_565 77.36(8)
Sr1 V1 O3 5_566 2_565 156.42(5)
Sr1 V1 O3 5_666 2_565 118.64(4)
O3 V1 O3 1_655 2_565 53.10(8)
O3 V1 O3 7 2_565 91.62(5)
O2 V1 O3 1_556 8_575 90.91(17)
O3 V1 O3 5_566 8_575 114.38(6)
O3 V1 O3 3_566 8_575 147.33(10)
O3 V1 O3 7_655 8_575 68.32(12)
O3 V1 O3 . 8_575 32.71(9)
V1 V1 O3 5_566 8_575 73.51(6)
V1 V1 O3 5_666 8_575 108.24(6)
V2 V1 O3 5_566 8_575 141.26(6)
Sr1 V1 O3 . 8_575 37.89(4)
V2 V1 O3 1_655 8_575 66.87(5)
V2 V1 O3 . 8_575 28.35(4)
O2 V1 O3 5_666 8_575 122.44(9)
O2 V1 O3 5_566 8_575 93.06(8)
O2 V1 O3 . 8_575 73.90(8)
Sr1 V1 O3 1_556 8_575 62.67(5)
O1 V1 O3 5_566 8_575 144.45(8)
O1 V1 O3 1_656 8_575 73.62(6)
O1 V1 O3 1_556 8_575 42.75(8)
O1 V1 O3 5_565 8_575 121.19(8)
O2 V1 O3 5_565 8_575 77.36(8)
O2 V1 O3 5_665 8_575 103.15(8)
Sr1 V1 O3 5_566 8_575 118.64(4)
Sr1 V1 O3 5_666 8_575 156.42(5)
O3 V1 O3 1_655 8_575 91.62(5)
O3 V1 O3 7 8_575 53.10(8)
O3 V1 O3 2_565 8_575 38.96(8)
O2 V1 O3 1_556 3_466 99.63(7)
O3 V1 O3 5_566 3_466 29.56(8)
O3 V1 O3 3_566 3_466 109.63(11)
O3 V1 O3 7_655 3_466 143.80(7)
O3 V1 O3 . 3_466 58.70(13)
V1 V1 O3 5_566 3_466 23.03(5)
V1 V1 O3 5_666 3_466 139.21(6)
V2 V1 O3 5_566 3_466 69.66(4)
Sr1 V1 O3 . 3_466 99.17(4)
V2 V1 O3 1_655 3_466 155.09(5)
V2 V1 O3 . 3_466 62.45(4)
O2 V1 O3 5_666 3_466 133.62(8)
O2 V1 O3 5_566 3_466 48.13(7)
O2 V1 O3 . 3_466 85.66(5)
Sr1 V1 O3 1_556 3_466 107.35(4)
O1 V1 O3 5_566 3_466 79.96(5)
O1 V1 O3 1_656 3_466 152.27(7)
O1 V1 O3 1_556 3_466 67.28(5)
O1 V1 O3 5_565 3_466 71.91(4)
O2 V1 O3 5_565 3_466 40.82(7)
O2 V1 O3 5_665 3_466 119.85(7)
Sr1 V1 O3 5_566 3_466 35.62(4)
Sr1 V1 O3 5_666 3_466 114.57(5)
O3 V1 O3 1_655 3_466 162.06(3)
O3 V1 O3 7 3_466 35.36(8)
O3 V1 O3 2_565 3_466 126.74(6)
O3 V1 O3 8_575 3_466 88.46(6)
O2 V1 O3 1_556 5_666 99.63(7)
O3 V1 O3 5_566 5_666 109.63(11)
O3 V1 O3 3_566 5_666 29.56(8)
O3 V1 O3 7_655 5_666 58.70(13)
O3 V1 O3 . 5_666 143.80(7)
V1 V1 O3 5_566 5_666 139.21(6)
V1 V1 O3 5_666 5_666 23.03(5)
V2 V1 O3 5_566 5_666 69.66(4)
Sr1 V1 O3 . 5_666 99.17(4)
V2 V1 O3 1_655 5_666 62.45(4)
V2 V1 O3 . 5_666 155.09(5)
O2 V1 O3 5_666 5_666 48.13(7)
O2 V1 O3 5_566 5_666 133.62(8)
O2 V1 O3 . 5_666 85.66(5)
Sr1 V1 O3 1_556 5_666 107.35(4)
O1 V1 O3 5_566 5_666 79.96(5)
O1 V1 O3 1_656 5_666 67.28(5)
O1 V1 O3 1_556 5_666 152.27(7)
O1 V1 O3 5_565 5_666 71.91(4)
O2 V1 O3 5_565 5_666 119.85(7)
O2 V1 O3 5_665 5_666 40.82(7)
Sr1 V1 O3 5_566 5_666 114.57(5)
Sr1 V1 O3 5_666 5_666 35.62(4)
O3 V1 O3 1_655 5_666 35.36(8)
O3 V1 O3 7 5_666 162.06(3)
O3 V1 O3 2_565 5_666 88.46(6)
O3 V1 O3 8_575 5_666 126.74(6)
O3 V1 O3 3_466 5_666 139.19(9)
O2 V1 O3 1_556 4_546 106.68(17)
O3 V1 O3 5_566 4_546 25.22(8)
O3 V1 O3 3_566 4_546 57.78(12)
O3 V1 O3 7_655 4_546 134.32(10)
O3 V1 O3 . 4_546 106.85(7)
V1 V1 O3 5_566 4_546 65.96(6)
V1 V1 O3 5_666 4_546 96.29(6)
V2 V1 O3 5_566 4_546 22.87(4)
Sr1 V1 O3 . 4_546 126.52(5)
V2 V1 O3 1_655 4_546 148.78(4)
V2 V1 O3 . 4_546 115.68(4)
O2 V1 O3 5_666 4_546 96.36(9)
O2 V1 O3 5_566 4_546 72.09(9)
O2 V1 O3 . 4_546 88.76(8)
Sr1 V1 O3 1_556 4_546 134.94(5)
O1 V1 O3 5_566 4_546 50.86(8)
O1 V1 O3 1_656 4_546 146.77(6)
O1 V1 O3 1_556 4_546 116.41(4)
O1 V1 O3 5_565 4_546 41.27(7)
O2 V1 O3 5_565 4_546 65.03(8)
O2 V1 O3 5_665 4_546 87.96(8)
Sr1 V1 O3 5_566 4_546 35.26(4)
Sr1 V1 O3 5_666 4_546 64.02(4)
O3 V1 O3 1_655 4_546 120.38(6)
O3 V1 O3 7 4_546 87.79(6)
O3 V1 O3 2_565 4_546 162.31(3)
O3 V1 O3 8_575 4_546 139.48(3)
O3 V1 O3 3_466 4_546 53.27(7)
O3 V1 O3 5_666 4_546 86.75(4)
O2 V1 O3 1_556 6_656 106.68(17)
O3 V1 O3 5_566 6_656 57.78(12)
O3 V1 O3 3_566 6_656 25.22(8)
O3 V1 O3 7_655 6_656 106.85(7)
O3 V1 O3 . 6_656 134.32(10)
V1 V1 O3 5_566 6_656 96.29(6)
V1 V1 O3 5_666 6_656 65.96(6)
V2 V1 O3 5_566 6_656 22.87(4)
Sr1 V1 O3 . 6_656 126.52(5)
V2 V1 O3 1_655 6_656 115.68(4)
V2 V1 O3 . 6_656 148.78(4)
O2 V1 O3 5_666 6_656 72.09(9)
O2 V1 O3 5_566 6_656 96.36(9)
O2 V1 O3 . 6_656 88.76(8)
Sr1 V1 O3 1_556 6_656 134.94(5)
O1 V1 O3 5_566 6_656 50.86(8)
O1 V1 O3 1_656 6_656 116.41(4)
O1 V1 O3 1_556 6_656 146.77(6)
O1 V1 O3 5_565 6_656 41.27(7)
O2 V1 O3 5_565 6_656 87.96(8)
O2 V1 O3 5_665 6_656 65.03(8)
Sr1 V1 O3 5_566 6_656 64.02(4)
Sr1 V1 O3 5_666 6_656 35.26(4)
O3 V1 O3 1_655 6_656 87.79(6)
O3 V1 O3 7 6_656 120.38(6)
O3 V1 O3 2_565 6_656 139.48(3)
O3 V1 O3 8_575 6_656 162.31(3)
O3 V1 O3 3_466 6_656 86.75(4)
O3 V1 O3 5_666 6_656 53.27(7)
O3 V1 O3 4_546 6_656 33.57(8)
O2 V1 O3 1_556 7_656 16.94(5)
O3 V1 O3 5_566 7_656 124.49(9)
O3 V1 O3 3_566 7_656 101.29(9)
O3 V1 O3 7_655 7_656 93.47(10)
O3 V1 O3 . 7_656 117.91(11)
V1 V1 O3 5_566 7_656 133.25(6)
V1 V1 O3 5_666 7_656 99.77(5)
V2 V1 O3 5_566 7_656 124.09(5)
Sr1 V1 O3 . 7_656 120.03(5)
V2 V1 O3 1_655 7_656 70.89(5)
V2 V1 O3 . 7_656 95.36(5)
O2 V1 O3 5_666 7_656 37.98(8)
O2 V1 O3 5_566 7_656 68.21(8)
O2 V1 O3 . 7_656 155.06(7)
Sr1 V1 O3 1_556 7_656 31.84(4)
O1 V1 O3 5_566 7_656 62.63(8)
O1 V1 O3 1_656 7_656 46.50(10)
O1 V1 O3 1_556 7_656 72.68(9)
O1 V1 O3 5_565 7_656 144.59(7)
O2 V1 O3 5_565 7_656 154.70(6)
O2 V1 O3 5_665 7_656 121.24(6)
Sr1 V1 O3 5_566 7_656 93.79(4)
Sr1 V1 O3 5_666 7_656 71.86(4)
O3 V1 O3 1_655 7_656 81.57(4)
O3 V1 O3 7 7_656 113.35(7)
O3 V1 O3 2_565 7_656 82.98(5)
O3 V1 O3 8_575 7_656 94.01(5)
O3 V1 O3 3_466 7_656 116.32(4)
O3 V1 O3 5_666 7_656 84.46(6)
O3 V1 O3 4_546 7_656 113.43(5)
O3 V1 O3 6_656 7_656 103.38(5)
O2 V1 O3 1_556 1_556 16.94(5)
O3 V1 O3 5_566 1_556 101.29(9)
O3 V1 O3 3_566 1_556 124.49(9)
O3 V1 O3 7_655 1_556 117.91(11)
O3 V1 O3 . 1_556 93.47(10)
V1 V1 O3 5_566 1_556 99.77(5)
V1 V1 O3 5_666 1_556 133.25(6)
V2 V1 O3 5_566 1_556 124.09(5)
Sr1 V1 O3 . 1_556 120.03(5)
V2 V1 O3 1_655 1_556 95.36(5)
V2 V1 O3 . 1_556 70.89(5)
O2 V1 O3 5_666 1_556 68.21(8)
O2 V1 O3 5_566 1_556 37.98(8)
O2 V1 O3 . 1_556 155.06(7)
Sr1 V1 O3 1_556 1_556 31.84(4)
O1 V1 O3 5_566 1_556 62.63(8)
O1 V1 O3 1_656 1_556 72.68(9)
O1 V1 O3 1_556 1_556 46.50(10)
O1 V1 O3 5_565 1_556 144.59(7)
O2 V1 O3 5_565 1_556 121.24(6)
O2 V1 O3 5_665 1_556 154.70(6)
Sr1 V1 O3 5_566 1_556 71.86(4)
Sr1 V1 O3 5_666 1_556 93.79(4)
O3 V1 O3 1_655 1_556 113.35(7)
O3 V1 O3 7 1_556 81.57(4)
O3 V1 O3 2_565 1_556 94.01(5)
O3 V1 O3 8_575 1_556 82.98(5)
O3 V1 O3 3_466 1_556 84.46(6)
O3 V1 O3 5_666 1_556 116.32(4)
O3 V1 O3 4_546 1_556 103.38(5)
O3 V1 O3 6_656 1_556 113.43(5)
O3 V1 O3 7_656 1_556 33.48(7)
O2 V1 V1 1_556 5_667 36.44(7)
O3 V1 V1 5_566 5_667 119.63(10)
O3 V1 V1 3_566 5_667 77.84(9)
O3 V1 V1 7_655 5_667 90.21(9)
O3 V1 V1 . 5_667 141.21(10)
V1 V1 V1 5_566 5_667 147.55(5)
V1 V1 V1 5_666 5_667 82.12(3)
V2 V1 V1 5_566 5_667 104.42(4)
Sr1 V1 V1 . 5_667 129.85(3)
V2 V1 V1 1_655 5_667 71.40(3)
V2 V1 V1 . 5_667 118.81(4)
O2 V1 V1 5_666 5_667 15.26(6)
O2 V1 V1 5_566 5_667 80.16(7)
O2 V1 V1 . 5_667 146.762(16)
Sr1 V1 V1 1_556 5_667 54.47(2)
O1 V1 V1 5_566 5_667 52.15(6)
O1 V1 V1 1_656 5_667 50.14(8)
O1 V1 V1 1_556 5_667 95.89(9)
O1 V1 V1 5_565 5_667 122.39(6)
O2 V1 V1 5_565 5_667 163.84(8)
O2 V1 V1 5_665 5_667 103.11(5)
Sr1 V1 V1 5_566 5_667 93.45(3)
Sr1 V1 V1 5_666 5_667 48.822(19)
O3 V1 V1 1_655 5_667 70.64(4)
O3 V1 V1 7 5_667 134.56(5)
O3 V1 V1 2_565 5_667 92.62(5)
O3 V1 V1 8_575 5_667 114.29(5)
O3 V1 V1 3_466 5_667 125.33(5)
O3 V1 V1 5_666 5_667 63.31(4)
O3 V1 V1 4_546 5_667 100.37(5)
O3 V1 V1 6_656 5_667 82.15(5)
O3 V1 V1 7_656 5_667 23.45(4)
O3 V1 V1 1_556 5_667 53.01(4)
O2 V1 V1 1_556 5_567 36.44(7)
O3 V1 V1 5_566 5_567 77.84(9)
O3 V1 V1 3_566 5_567 119.63(10)
O3 V1 V1 7_655 5_567 141.21(10)
O3 V1 V1 . 5_567 90.21(9)
V1 V1 V1 5_566 5_567 82.12(3)
V1 V1 V1 5_666 5_567 147.55(5)
V2 V1 V1 5_566 5_567 104.42(4)
Sr1 V1 V1 . 5_567 129.85(3)
V2 V1 V1 1_655 5_567 118.81(4)
V2 V1 V1 . 5_567 71.40(3)
O2 V1 V1 5_666 5_567 80.16(7)
O2 V1 V1 5_566 5_567 15.26(6)
O2 V1 V1 . 5_567 146.762(16)
Sr1 V1 V1 1_556 5_567 54.47(2)
O1 V1 V1 5_566 5_567 52.15(6)
O1 V1 V1 1_656 5_567 95.89(9)
O1 V1 V1 1_556 5_567 50.14(8)
O1 V1 V1 5_565 5_567 122.39(6)
O2 V1 V1 5_565 5_567 103.11(5)
O2 V1 V1 5_665 5_567 163.84(8)
Sr1 V1 V1 5_566 5_567 48.822(19)
Sr1 V1 V1 5_666 5_567 93.45(3)
O3 V1 V1 1_655 5_567 134.56(5)
O3 V1 V1 7 5_567 70.64(4)
O3 V1 V1 2_565 5_567 114.29(5)
O3 V1 V1 8_575 5_567 92.62(5)
O3 V1 V1 3_466 5_567 63.31(4)
O3 V1 V1 5_666 5_567 125.33(5)
O3 V1 V1 4_546 5_567 82.15(5)
O3 V1 V1 6_656 5_567 100.37(5)
O3 V1 V1 7_656 5_567 53.01(4)
O3 V1 V1 1_556 5_567 23.45(4)
V1 V1 V1 5_667 5_567 66.47(3)
O2 V1 O2 1_556 2_566 59.76(19)
O3 V1 O2 5_566 2_566 139.94(9)
O3 V1 O2 3_566 2_566 139.94(9)
O3 V1 O2 7_655 2_566 66.64(10)
O3 V1 O2 . 2_566 66.64(10)
V1 V1 O2 5_566 2_566 104.14(5)
V1 V1 O2 5_666 2_566 104.14(5)
V2 V1 O2 5_566 2_566 177.03(7)
Sr1 V1 O2 . 2_566 64.37(6)
V2 V1 O2 1_655 2_566 50.91(3)
V2 V1 O2 . 2_566 50.91(3)
O2 V1 O2 5_666 2_566 87.08(7)
O2 V1 O2 5_566 2_566 87.08(7)
O2 V1 O2 . 2_566 104.10(8)
Sr1 V1 O2 1_556 2_566 29.65(6)
O1 V1 O2 5_566 2_566 118.45(10)
O1 V1 O2 1_656 2_566 43.963(19)
O1 V1 O2 1_556 2_566 43.963(19)
O1 V1 O2 5_565 2_566 154.53(9)
O2 V1 O2 5_565 2_566 112.89(9)
O2 V1 O2 5_665 2_566 112.89(9)
Sr1 V1 O2 5_566 2_566 123.76(4)
Sr1 V1 O2 5_666 2_566 123.76(4)
O3 V1 O2 1_655 2_566 79.20(5)
O3 V1 O2 7 2_566 79.20(5)
O3 V1 O2 2_565 2_566 36.26(6)
O3 V1 O2 8_575 2_566 36.26(6)
O3 V1 O2 3_466 2_566 110.40(4)
O3 V1 O2 5_666 2_566 110.40(4)
O3 V1 O2 4_546 2_566 159.00(5)
O3 V1 O2 6_656 2_566 159.00(5)
O3 V1 O2 7_656 2_566 58.69(7)
O3 V1 O2 1_556 2_566 58.69(7)
V1 V1 O2 5_667 2_566 78.03(5)
V1 V1 O2 5_567 2_566 78.03(5)
O2 V1 V1 1_556 2_565 78.72(18)
O3 V1 V1 5_566 2_565 136.93(9)
O3 V1 V1 3_566 2_565 136.93(9)
O3 V1 V1 7_655 2_565 55.59(9)
O3 V1 V1 . 2_565 55.59(9)
V1 V1 V1 5_566 2_565 96.30(4)
V1 V1 V1 5_666 2_565 96.30(4)
V2 V1 V1 5_566 2_565 158.07(3)
Sr1 V1 V1 . 2_565 45.40(2)
V2 V1 V1 1_655 2_565 47.042(15)
V2 V1 V1 . 2_565 47.042(15)
O2 V1 V1 5_666 2_565 100.10(8)
O2 V1 V1 5_566 2_565 100.10(8)
O2 V1 V1 . 2_565 85.13(8)
Sr1 V1 V1 1_556 2_565 48.62(2)
O1 V1 V1 5_566 2_565 137.42(8)
O1 V1 V1 1_656 2_565 50.76(3)
O1 V1 V1 1_556 2_565 50.76(4)
O1 V1 V1 5_565 2_565 135.56(7)
O2 V1 V1 5_565 2_565 99.33(7)
O2 V1 V1 5_665 2_565 99.33(7)
Sr1 V1 V1 5_566 2_565 133.768(15)
Sr1 V1 V1 5_666 2_565 133.768(15)
O3 V1 V1 1_655 2_565 74.51(4)
O3 V1 V1 7 2_565 74.51(4)
O3 V1 V1 2_565 2_565 22.88(4)
O3 V1 V1 8_575 2_565 22.88(4)
O3 V1 V1 3_466 2_565 109.43(4)
O3 V1 V1 5_666 2_565 109.43(4)
O3 V1 V1 4_546 2_565 162.15(4)
O3 V1 V1 6_656 2_565 162.15(4)
O3 V1 V1 7_656 2_565 76.70(4)
O3 V1 V1 1_556 2_565 76.70(4)
V1 V1 V1 5_667 2_565 93.85(3)
V1 V1 V1 5_567 2_565 93.85(3)
O2 V1 V1 2_566 2_565 18.97(6)
O2 V1 V2 1_556 5_567 45.02(18)
O3 V1 V2 5_566 5_567 77.56(9)
O3 V1 V2 3_566 5_567 77.56(9)
O3 V1 V2 7_655 5_567 131.80(9)
O3 V1 V2 . 5_567 131.80(9)
V1 V1 V2 5_566 5_567 107.39(4)
V1 V1 V2 5_666 5_567 107.39(4)
V2 V1 V2 5_566 5_567 78.19(3)
Sr1 V1 V2 . 5_567 169.14(3)
V2 V1 V2 1_655 5_567 114.47(3)
V2 V1 V2 . 5_567 114.47(3)
O2 V1 V2 5_666 5_567 49.31(6)
O2 V1 V2 5_566 5_567 49.31(6)
O2 V1 V2 . 5_567 151.12(8)
Sr1 V1 V2 1_556 5_567 75.12(3)
O1 V1 V2 5_566 5_567 13.67(7)
O1 V1 V2 1_656 5_567 92.32(9)
O1 V1 V2 1_556 5_567 92.32(9)
O1 V1 V2 5_565 5_567 100.69(7)
O2 V1 V2 5_565 5_567 120.86(7)
O2 V1 V2 5_665 5_567 120.86(7)
Sr1 V1 V2 5_566 5_567 50.487(18)
Sr1 V1 V2 5_666 5_567 50.487(18)
O3 V1 V2 1_655 5_567 108.36(4)
O3 V1 V2 7 5_567 108.36(4)
O3 V1 V2 2_565 5_567 132.69(5)
O3 V1 V2 8_575 5_567 132.69(5)
O3 V1 V2 3_466 5_567 84.37(4)
O3 V1 V2 5_666 5_567 84.37(4)
O3 V1 V2 4_546 5_567 63.69(4)
O3 V1 V2 6_656 5_567 63.69(4)
O3 V1 V2 7_656 5_567 49.82(4)
O3 V1 V2 1_556 5_567 49.82(4)
V1 V1 V2 5_667 5_567 43.07(2)
V1 V1 V2 5_567 5_567 43.07(2)
O2 V1 V2 2_566 5_567 104.78(6)
V1 V1 V2 2_565 5_567 123.745(17)
O2 V1 O3 1_556 3_567 30.77(16)
O3 V1 O3 5_566 3_567 99.68(11)
O3 V1 O3 3_566 3_567 81.80(10)
O3 V1 O3 7_655 3_567 112.26(9)
O3 V1 O3 . 3_567 136.12(10)
V1 V1 O3 5_566 3_567 126.07(5)
V1 V1 O3 5_666 3_567 99.00(5)
V2 V1 O3 5_566 3_567 95.35(5)
Sr1 V1 O3 . 3_567 148.80(4)
V2 V1 O3 1_655 3_567 92.88(4)
V2 V1 O3 . 3_567 113.78(5)
O2 V1 O3 5_666 3_567 32.45(7)
O2 V1 O3 5_566 3_567 60.39(7)
O2 V1 O3 . 3_567 161.94(6)
Sr1 V1 O3 1_556 3_567 58.86(4)
O1 V1 O3 5_566 3_567 33.71(8)
O1 V1 O3 1_656 3_567 70.23(9)
O1 V1 O3 1_556 3_567 89.39(10)
O1 V1 O3 5_565 3_567 117.12(8)
O2 V1 O3 5_565 3_567 142.39(7)
O2 V1 O3 5_665 3_567 117.96(7)
Sr1 V1 O3 5_566 3_567 71.73(4)
Sr1 V1 O3 5_666 3_567 50.94(4)
O3 V1 O3 1_655 3_567 91.84(7)
O3 V1 O3 7 3_567 119.18(4)
O3 V1 O3 2_565 3_567 110.99(5)
O3 V1 O3 8_575 3_567 121.29(6)
O3 V1 O3 3_466 3_567 103.43(6)
O3 V1 O3 5_666 3_567 77.26(5)
O3 V1 O3 4_546 3_567 84.51(5)
O3 V1 O3 6_656 3_567 76.40(5)
O3 V1 O3 7_656 3_567 29.34(7)
O3 V1 O3 1_556 3_567 42.89(5)
V1 V1 O3 5_667 3_567 22.05(4)
V1 V1 O3 5_567 3_567 48.54(4)
O2 V1 O3 2_566 3_567 87.53(7)
V1 V1 O3 2_565 3_567 105.92(4)
V2 V1 O3 5_567 3_567 22.12(3)
O2 V1 O3 1_556 5_567 30.77(16)
O3 V1 O3 5_566 5_567 81.80(10)
O3 V1 O3 3_566 5_567 99.68(11)
O3 V1 O3 7_655 5_567 136.12(10)
O3 V1 O3 . 5_567 112.26(9)
V1 V1 O3 5_566 5_567 99.00(5)
V1 V1 O3 5_666 5_567 126.07(5)
V2 V1 O3 5_566 5_567 95.35(5)
Sr1 V1 O3 . 5_567 148.80(4)
V2 V1 O3 1_655 5_567 113.78(5)
V2 V1 O3 . 5_567 92.88(4)
O2 V1 O3 5_666 5_567 60.39(7)
O2 V1 O3 5_566 5_567 32.45(7)
O2 V1 O3 . 5_567 161.94(6)
Sr1 V1 O3 1_556 5_567 58.86(4)
O1 V1 O3 5_566 5_567 33.71(8)
O1 V1 O3 1_656 5_567 89.39(10)
O1 V1 O3 1_556 5_567 70.23(9)
O1 V1 O3 5_565 5_567 117.12(8)
O2 V1 O3 5_565 5_567 117.96(7)
O2 V1 O3 5_665 5_567 142.39(7)
Sr1 V1 O3 5_566 5_567 50.94(4)
Sr1 V1 O3 5_666 5_567 71.73(4)
O3 V1 O3 1_655 5_567 119.18(4)
O3 V1 O3 7 5_567 91.84(7)
O3 V1 O3 2_565 5_567 121.29(6)
O3 V1 O3 8_575 5_567 110.99(5)
O3 V1 O3 3_466 5_567 77.26(5)
O3 V1 O3 5_666 5_567 103.43(6)
O3 V1 O3 4_546 5_567 76.40(5)
O3 V1 O3 6_656 5_567 84.51(5)
O3 V1 O3 7_656 5_567 42.89(5)
O3 V1 O3 1_556 5_567 29.34(7)
V1 V1 O3 5_667 5_567 48.54(4)
V1 V1 O3 5_567 5_567 22.05(4)
O2 V1 O3 2_566 5_567 87.53(7)
V1 V1 O3 2_565 5_567 105.92(4)
V2 V1 O3 5_567 5_567 22.12(3)
O3 V1 O3 3_567 5_567 27.96(7)
O2 V1 O1 1_556 . 128.52(15)
O3 V1 O1 5_566 . 81.51(9)
O3 V1 O1 3_566 . 119.80(11)
O3 V1 O1 7_655 . 77.38(10)
O3 V1 O1 . . 21.93(10)
V1 V1 O1 5_566 . 44.58(4)
V1 V1 O1 5_666 . 100.64(7)
V2 V1 O1 5_566 . 99.30(5)
Sr1 V1 O1 . . 32.140(16)
V2 V1 O1 1_655 . 90.94(3)
V2 V1 O1 . . 44.29(5)
O2 V1 O1 5_666 . 158.53(7)
O2 V1 O1 5_566 . 101.82(7)
O2 V1 O1 . . 40.06(7)
Sr1 V1 O1 1_556 . 103.74(5)
O1 V1 O1 5_566 . 146.82(4)
O1 V1 O1 1_656 . 108.45(6)
O1 V1 O1 1_556 . 68.70(4)
O1 V1 O1 5_565 . 79.85(3)
O2 V1 O1 5_565 . 38.03(7)
O2 V1 O1 5_665 . 83.28(8)
Sr1 V1 O1 5_566 . 102.45(2)
Sr1 V1 O1 5_666 . 150.75(6)
O3 V1 O1 1_655 . 101.63(6)
O3 V1 O1 7 . 42.00(6)
O3 V1 O1 2_565 . 65.85(4)
O3 V1 O1 8_575 . 41.99(6)
O3 V1 O1 3_466 . 67.04(5)
O3 V1 O1 5_666 . 123.31(6)
O3 V1 O1 4_546 . 103.02(5)
O3 V1 O1 6_656 . 120.98(6)
O3 V1 O1 7_656 . 135.55(6)
O3 V1 O1 1_556 . 115.16(6)
V1 V1 O1 5_667 . 155.96(5)
V1 V1 O1 5_567 . 111.34(5)
O2 V1 O1 2_566 . 78.15(6)
V1 V1 O1 2_565 . 62.13(3)
V2 V1 O1 5_567 . 149.91(3)
O3 V1 O1 3_567 . 158.00(6)
O3 V1 O1 5_567 . 133.24(6)
O2 V1 O1 1_556 1_655 128.52(15)
O3 V1 O1 5_566 1_655 119.80(11)
O3 V1 O1 3_566 1_655 81.51(9)
O3 V1 O1 7_655 1_655 21.93(10)
O3 V1 O1 . 1_655 77.38(10)
V1 V1 O1 5_566 1_655 100.64(7)
V1 V1 O1 5_666 1_655 44.58(4)
V2 V1 O1 5_566 1_655 99.30(5)
Sr1 V1 O1 . 1_655 32.140(16)
V2 V1 O1 1_655 1_655 44.29(5)
V2 V1 O1 . 1_655 90.94(3)
O2 V1 O1 5_666 1_655 101.82(7)
O2 V1 O1 5_566 1_655 158.53(7)
O2 V1 O1 . 1_655 40.06(7)
Sr1 V1 O1 1_556 1_655 103.74(5)
O1 V1 O1 5_566 1_655 146.82(4)
O1 V1 O1 1_656 1_655 68.70(4)
O1 V1 O1 1_556 1_655 108.45(6)
O1 V1 O1 5_565 1_655 79.85(3)
O2 V1 O1 5_565 1_655 83.28(8)
O2 V1 O1 5_665 1_655 38.03(7)
Sr1 V1 O1 5_566 1_655 150.75(6)
Sr1 V1 O1 5_666 1_655 102.45(2)
O3 V1 O1 1_655 1_655 42.00(6)
O3 V1 O1 7 1_655 101.63(6)
O3 V1 O1 2_565 1_655 41.99(6)
O3 V1 O1 8_575 1_655 65.85(5)
O3 V1 O1 3_466 1_655 123.31(6)
O3 V1 O1 5_666 1_655 67.04(5)
O3 V1 O1 4_546 1_655 120.98(6)
O3 V1 O1 6_656 1_655 103.02(5)
O3 V1 O1 7_656 1_655 115.16(6)
O3 V1 O1 1_556 1_655 135.55(6)
V1 V1 O1 5_667 1_655 111.34(5)
V1 V1 O1 5_567 1_655 155.96(5)
O2 V1 O1 2_566 1_655 78.15(6)
V1 V1 O1 2_565 1_655 62.13(3)
V2 V1 O1 5_567 1_655 149.91(3)
O3 V1 O1 3_567 1_655 133.24(6)
O3 V1 O1 5_567 1_655 158.00(6)
O1 V1 O1 . 1_655 60.15(6)
O2 V1 V1 1_556 1_455 90.0
O3 V1 V1 5_566 1_455 49.96(9)
O3 V1 V1 3_566 1_455 130.04(9)
O3 V1 V1 7_655 1_455 135.04(9)
O3 V1 V1 . 1_455 44.96(9)
V1 V1 V1 5_566 1_455 26.51(4)
V1 V1 V1 5_666 1_455 153.49(4)
V2 V1 V1 5_566 1_455 90.0
Sr1 V1 V1 . 1_455 90.0
V2 V1 V1 1_655 1_455 136.937(15)
V2 V1 V1 . 1_455 43.063(15)
O2 V1 V1 5_666 1_455 136.40(6)
O2 V1 V1 5_566 1_455 43.60(6)
O2 V1 V1 . 1_455 90.0
Sr1 V1 V1 1_556 1_455 90.0
O1 V1 V1 5_566 1_455 90.0
O1 V1 V1 1_656 1_455 132.71(4)
O1 V1 V1 1_556 1_455 47.29(4)
O1 V1 V1 5_565 1_455 90.0
O2 V1 V1 5_565 1_455 47.99(5)
O2 V1 V1 5_665 1_455 132.01(5)
Sr1 V1 V1 5_566 1_455 49.043(13)
Sr1 V1 V1 5_666 1_455 130.957(13)
O3 V1 V1 1_655 1_455 160.49(4)
O3 V1 V1 7 1_455 19.51(5)
O3 V1 V1 2_565 1_455 109.48(4)
O3 V1 V1 8_575 1_455 70.52(4)
O3 V1 V1 3_466 1_455 20.40(4)
O3 V1 V1 5_666 1_455 159.60(4)
O3 V1 V1 4_546 1_455 73.22(4)
O3 V1 V1 6_656 1_455 106.78(4)
O3 V1 V1 7_656 1_455 106.74(4)
O3 V1 V1 1_556 1_455 73.26(4)
V1 V1 V1 5_667 1_455 123.237(15)
V1 V1 V1 5_567 1_455 56.763(15)
O2 V1 V1 2_566 1_455 90.0
V1 V1 V1 2_565 1_455 90.0
V2 V1 V1 5_567 1_455 90.0
O3 V1 V1 3_567 1_455 103.98(3)
O3 V1 V1 5_567 1_455 76.02(3)
O1 V1 V1 . 1_455 59.93(3)
O1 V1 V1 1_655 1_455 120.07(3)
O2 V1 V1 1_556 1_655 90.0
O3 V1 V1 5_566 1_655 130.04(9)
O3 V1 V1 3_566 1_655 49.96(9)
O3 V1 V1 7_655 1_655 44.96(9)
O3 V1 V1 . 1_655 135.04(9)
V1 V1 V1 5_566 1_655 153.49(4)
V1 V1 V1 5_666 1_655 26.51(4)
V2 V1 V1 5_566 1_655 90.0
Sr1 V1 V1 . 1_655 90.0
V2 V1 V1 1_655 1_655 43.063(15)
V2 V1 V1 . 1_655 136.937(15)
O2 V1 V1 5_666 1_655 43.60(6)
O2 V1 V1 5_566 1_655 136.40(6)
O2 V1 V1 . 1_655 90.0
Sr1 V1 V1 1_556 1_655 90.0
O1 V1 V1 5_566 1_655 90.0
O1 V1 V1 1_656 1_655 47.29(4)
O1 V1 V1 1_556 1_655 132.71(4)
O1 V1 V1 5_565 1_655 90.0
O2 V1 V1 5_565 1_655 132.01(5)
O2 V1 V1 5_665 1_655 47.99(5)
Sr1 V1 V1 5_566 1_655 130.957(13)
Sr1 V1 V1 5_666 1_655 49.043(13)
O3 V1 V1 1_655 1_655 19.51(4)
O3 V1 V1 7 1_655 160.49(4)
O3 V1 V1 2_565 1_655 70.52(4)
O3 V1 V1 8_575 1_655 109.48(4)
O3 V1 V1 3_466 1_655 159.60(4)
O3 V1 V1 5_666 1_655 20.40(4)
O3 V1 V1 4_546 1_655 106.78(4)
O3 V1 V1 6_656 1_655 73.22(4)
O3 V1 V1 7_656 1_655 73.26(4)
O3 V1 V1 1_556 1_655 106.74(4)
V1 V1 V1 5_667 1_655 56.763(15)
V1 V1 V1 5_567 1_655 123.237(15)
O2 V1 V1 2_566 1_655 90.0
V1 V1 V1 2_565 1_655 90.0
V2 V1 V1 5_567 1_655 90.0
O3 V1 V1 3_567 1_655 76.02(3)
O3 V1 V1 5_567 1_655 103.98(3)
O1 V1 V1 . 1_655 120.07(3)
O1 V1 V1 1_655 1_655 59.93(3)
V1 V1 V1 1_455 1_655 180.0
O2 V1 V1 1_556 1_554 168.72(18)
O3 V1 V1 5_566 1_554 76.76(9)
O3 V1 V1 3_566 1_554 76.76(9)
O3 V1 V1 7_655 1_554 64.90(9)
O3 V1 V1 . 1_554 64.90(9)
V1 V1 V1 5_566 1_554 64.36(4)
V1 V1 V1 5_666 1_554 64.36(4)
V2 V1 V1 5_566 1_554 68.07(3)
Sr1 V1 V1 . 1_554 44.60(2)
V2 V1 V1 1_655 1_554 87.55(3)
V2 V1 V1 . 1_554 87.55(3)
O2 V1 V1 5_666 1_554 131.83(6)
O2 V1 V1 5_566 1_554 131.83(6)
O2 V1 V1 . 1_554 4.87(8)
Sr1 V1 V1 1_556 1_554 138.62(2)
O1 V1 V1 5_566 1_554 132.58(8)
O1 V1 V1 1_656 1_554 111.96(9)
O1 V1 V1 1_556 1_554 111.96(9)
O1 V1 V1 5_565 1_554 45.56(7)
O2 V1 V1 5_565 1_554 43.52(5)
O2 V1 V1 5_665 1_554 43.52(5)
Sr1 V1 V1 5_566 1_554 107.64(2)
Sr1 V1 V1 5_666 1_554 107.64(2)
O3 V1 V1 1_655 1_554 78.44(4)
O3 V1 V1 7 1_554 78.44(4)
O3 V1 V1 2_565 1_554 78.47(4)
O3 V1 V1 8_575 1_554 78.47(4)
O3 V1 V1 3_466 1_554 84.01(4)
O3 V1 V1 5_666 1_554 84.01(4)
O3 V1 V1 4_546 1_554 84.10(4)
O3 V1 V1 6_656 1_554 84.10(4)
O3 V1 V1 7_656 1_554 158.37(4)
O3 V1 V1 1_556 1_554 158.37(4)
V1 V1 V1 5_667 1_554 146.481(16)
V1 V1 V1 5_567 1_554 146.481(16)
O2 V1 V1 2_566 1_554 108.97(6)
V1 V1 V1 2_565 1_554 90.0
V2 V1 V1 5_567 1_554 146.255(18)
O3 V1 V1 3_567 1_554 158.56(3)
O3 V1 V1 5_567 1_554 158.56(3)
O1 V1 V1 . 1_554 43.26(5)
O1 V1 V1 1_655 1_554 43.26(5)
V1 V1 V1 1_455 1_554 90.0
V1 V1 V1 1_655 1_554 90.0
O2 V1 V1 1_556 1_556 11.28(18)
O3 V1 V1 5_566 1_556 103.24(9)
O3 V1 V1 3_566 1_556 103.24(9)
O3 V1 V1 7_655 1_556 115.10(9)
O3 V1 V1 . 1_556 115.10(9)
V1 V1 V1 5_566 1_556 115.64(4)
V1 V1 V1 5_666 1_556 115.64(4)
V2 V1 V1 5_566 1_556 111.93(3)
Sr1 V1 V1 . 1_556 135.40(2)
V2 V1 V1 1_655 1_556 92.45(3)
V2 V1 V1 . 1_556 92.45(3)
O2 V1 V1 5_666 1_556 48.17(6)
O2 V1 V1 5_566 1_556 48.17(6)
O2 V1 V1 . 1_556 175.13(8)
Sr1 V1 V1 1_556 1_556 41.38(2)
O1 V1 V1 5_566 1_556 47.42(8)
O1 V1 V1 1_656 1_556 68.04(9)
O1 V1 V1 1_556 1_556 68.04(9)
O1 V1 V1 5_565 1_556 134.44(7)
O2 V1 V1 5_565 1_556 136.48(5)
O2 V1 V1 5_665 1_556 136.48(5)
Sr1 V1 V1 5_566 1_556 72.36(2)
Sr1 V1 V1 5_666 1_556 72.36(2)
O3 V1 V1 1_655 1_556 101.56(4)
O3 V1 V1 7 1_556 101.56(4)
O3 V1 V1 2_565 1_556 101.53(4)
O3 V1 V1 8_575 1_556 101.53(4)
O3 V1 V1 3_466 1_556 95.99(4)
O3 V1 V1 5_666 1_556 95.99(4)
O3 V1 V1 4_546 1_556 95.90(4)
O3 V1 V1 6_656 1_556 95.90(4)
O3 V1 V1 7_656 1_556 21.63(4)
O3 V1 V1 1_556 1_556 21.63(4)
V1 V1 V1 5_667 1_556 33.519(16)
V1 V1 V1 5_567 1_556 33.519(16)
O2 V1 V1 2_566 1_556 71.03(6)
V1 V1 V1 2_565 1_556 90.0
V2 V1 V1 5_567 1_556 33.745(18)
O3 V1 V1 3_567 1_556 21.44(3)
O3 V1 V1 5_567 1_556 21.44(3)
O1 V1 V1 . 1_556 136.74(5)
O1 V1 V1 1_655 1_556 136.74(5)
V1 V1 V1 1_455 1_556 90.0
V1 V1 V1 1_655 1_556 90.0
V1 V1 V1 1_554 1_556 180.0
O2 V1 O3 1_556 8_675 90.68(13)
O3 V1 O3 5_566 8_675 157.73(7)
O3 V1 O3 3_566 8_675 90.98(9)
O3 V1 O3 7_655 8_675 17.37(7)
O3 V1 O3 . 8_675 92.57(7)
V1 V1 O3 5_566 8_675 129.99(6)
V1 V1 O3 5_666 8_675 51.62(5)
V2 V1 O3 5_566 8_675 125.87(4)
Sr1 V1 O3 . 8_675 53.64(3)
V2 V1 O3 1_655 8_675 6.34(4)
V2 V1 O3 . 8_675 92.16(4)
O2 V1 O3 5_666 8_675 73.16(7)
O2 V1 O3 5_566 8_675 137.12(9)
O2 V1 O3 . 8_675 77.98(6)
Sr1 V1 O3 1_556 8_675 69.83(4)
O1 V1 O3 5_566 8_675 127.68(5)
O1 V1 O3 1_656 8_675 30.62(10)
O1 V1 O3 1_556 8_675 95.57(4)
O1 V1 O3 5_565 8_675 112.90(6)
O2 V1 O3 5_565 8_675 118.41(8)
O2 V1 O3 5_665 8_675 62.02(7)
Sr1 V1 O3 5_566 8_675 170.76(4)
Sr1 V1 O3 5_666 8_675 93.53(3)
O3 V1 O3 1_655 8_675 28.31(7)
O3 V1 O3 7 8_675 116.78(5)
O3 V1 O3 2_565 8_675 25.43(6)
O3 V1 O3 8_575 8_675 64.39(4)
O3 V1 O3 3_466 8_675 151.20(7)
O3 V1 O3 5_666 8_675 63.44(2)
O3 V1 O3 4_546 8_675 147.91(3)
O3 V1 O3 6_656 8_675 116.07(7)
O3 V1 O3 7_656 8_675 77.12(4)
O3 V1 O3 1_556 8_675 100.59(4)
V1 V1 O3 5_667 8_675 77.57(4)
V1 V1 O3 5_567 8_675 123.96(4)
O2 V1 O3 2_566 8_675 52.72(4)
V1 V1 O3 2_565 8_675 46.20(3)
V2 V1 O3 5_567 8_675 120.62(3)
O3 V1 O3 3_567 8_675 99.15(5)
O3 V1 O3 5_567 8_675 120.01(4)
O1 V1 O3 . 8_675 85.47(4)
O1 V1 O3 1_655 8_675 38.13(6)
V1 V1 O3 1_455 8_675 134.91(3)
V1 V1 O3 1_655 8_675 45.09(3)
V1 V1 O3 1_554 8_675 81.37(3)
V1 V1 O3 1_556 8_675 98.63(3)
O2 V1 O3 1_556 2_465 90.68(13)
O3 V1 O3 5_566 2_465 90.98(9)
O3 V1 O3 3_566 2_465 157.73(7)
O3 V1 O3 7_655 2_465 92.57(7)
O3 V1 O3 . 2_465 17.37(7)
V1 V1 O3 5_566 2_465 51.62(5)
V1 V1 O3 5_666 2_465 129.99(6)
V2 V1 O3 5_566 2_465 125.87(4)
Sr1 V1 O3 . 2_465 53.64(3)
V2 V1 O3 1_655 2_465 92.16(4)
V2 V1 O3 . 2_465 6.34(4)
O2 V1 O3 5_666 2_465 137.12(9)
O2 V1 O3 5_566 2_465 73.16(7)
O2 V1 O3 . 2_465 77.98(6)
Sr1 V1 O3 1_556 2_465 69.83(4)
O1 V1 O3 5_566 2_465 127.68(5)
O1 V1 O3 1_656 2_465 95.57(4)
O1 V1 O3 1_556 2_465 30.62(10)
O1 V1 O3 5_565 2_465 112.90(6)
O2 V1 O3 5_565 2_465 62.02(7)
O2 V1 O3 5_665 2_465 118.41(7)
Sr1 V1 O3 5_566 2_465 93.53(3)
Sr1 V1 O3 5_666 2_465 170.76(4)
O3 V1 O3 1_655 2_465 116.78(5)
O3 V1 O3 7 2_465 28.31(7)
O3 V1 O3 2_565 2_465 64.39(4)
O3 V1 O3 8_575 2_465 25.43(6)
O3 V1 O3 3_466 2_465 63.44(2)
O3 V1 O3 5_666 2_465 151.20(7)
O3 V1 O3 4_546 2_465 116.07(7)
O3 V1 O3 6_656 2_465 147.91(3)
O3 V1 O3 7_656 2_465 100.59(4)
O3 V1 O3 1_556 2_465 77.12(4)
V1 V1 O3 5_667 2_465 123.96(4)
V1 V1 O3 5_567 2_465 77.57(4)
O2 V1 O3 2_566 2_465 52.72(4)
V1 V1 O3 2_565 2_465 46.20(3)
V2 V1 O3 5_567 2_465 120.62(3)
O3 V1 O3 3_567 2_465 120.01(4)
O3 V1 O3 5_567 2_465 99.15(5)
O1 V1 O3 . 2_465 38.13(6)
O1 V1 O3 1_655 2_465 85.47(4)
V1 V1 O3 1_455 2_465 45.09(3)
V1 V1 O3 1_655 2_465 134.91(3)
V1 V1 O3 1_554 2_465 81.37(3)
V1 V1 O3 1_556 2_465 98.63(3)
O3 V1 O3 8_675 2_465 89.82(7)
O2 V1 O2 1_556 1_656 72.99(5)
O3 V1 O2 5_566 1_656 136.27(11)
O3 V1 O2 3_566 1_656 59.49(10)
O3 V1 O2 7_655 1_656 54.03(10)
O3 V1 O2 . 1_656 140.00(11)
V1 V1 O2 5_566 1_656 170.44(7)
V1 V1 O2 5_666 1_656 43.50(6)
V2 V1 O2 5_566 1_656 99.22(5)
Sr1 V1 O2 . 1_656 99.44(5)
V2 V1 O2 1_655 1_656 43.50(5)
V2 V1 O2 . 1_656 132.22(6)
O2 V1 O2 5_666 1_656 29.10(11)
O2 V1 O2 5_566 1_656 120.74(3)
O2 V1 O2 . 1_656 106.32(5)
Sr1 V1 O2 1_556 1_656 75.34(5)
O1 V1 O2 5_566 1_656 81.26(5)
O1 V1 O2 1_656 1_656 37.63(5)
O1 V1 O2 1_556 1_656 120.34(8)
O1 V1 O2 5_565 1_656 103.99(5)
O2 V1 O2 5_565 1_656 149.01(2)
O2 V1 O2 5_665 1_656 65.00(10)
Sr1 V1 O2 5_566 1_656 125.41(5)
Sr1 V1 O2 5_666 1_656 47.61(5)
O3 V1 O2 1_655 1_656 30.78(6)
O3 V1 O2 7 1_656 160.66(7)
O3 V1 O2 2_565 1_656 71.69(7)
O3 V1 O2 8_575 1_656 108.88(7)
O3 V1 O2 3_466 1_656 160.95(7)
O3 V1 O2 5_666 1_656 32.08(6)
O3 V1 O2 4_546 1_656 111.10(7)
O3 V1 O2 6_656 1_656 78.92(7)
O3 V1 O2 7_656 1_656 56.27(6)
O3 V1 O2 1_556 1_656 89.75(6)
V1 V1 O2 5_667 1_656 40.58(5)
V1 V1 O2 5_567 1_656 106.79(5)
O2 V1 O2 2_566 1_656 81.53(6)
V1 V1 O2 2_565 1_656 86.72(5)
V2 V1 O2 5_567 1_656 78.07(5)
O3 V1 O2 3_567 1_656 61.16(6)
O3 V1 O2 5_567 1_656 88.83(6)
O1 V1 O2 . 1_656 131.41(6)
O1 V1 O2 1_655 1_656 72.72(6)
V1 V1 O2 1_455 1_656 162.99(5)
V1 V1 O2 1_655 1_656 17.01(5)
V1 V1 O2 1_554 1_656 106.67(5)
V1 V1 O2 1_556 1_656 73.33(5)
O3 V1 O2 8_675 1_656 47.81(6)
O3 V1 O2 2_465 1_656 132.73(6)
O2 V1 O2 1_556 1_456 72.99(5)
O3 V1 O2 5_566 1_456 59.49(10)
O3 V1 O2 3_566 1_456 136.27(11)
O3 V1 O2 7_655 1_456 140.00(11)
O3 V1 O2 . 1_456 54.03(10)
V1 V1 O2 5_566 1_456 43.50(6)
V1 V1 O2 5_666 1_456 170.44(7)
V2 V1 O2 5_566 1_456 99.22(5)
Sr1 V1 O2 . 1_456 99.44(5)
V2 V1 O2 1_655 1_456 132.22(6)
V2 V1 O2 . 1_456 43.50(5)
O2 V1 O2 5_666 1_456 120.74(3)
O2 V1 O2 5_566 1_456 29.10(11)
O2 V1 O2 . 1_456 106.32(5)
Sr1 V1 O2 1_556 1_456 75.34(5)
O1 V1 O2 5_566 1_456 81.26(5)
O1 V1 O2 1_656 1_456 120.34(8)
O1 V1 O2 1_556 1_456 37.63(5)
O1 V1 O2 5_565 1_456 103.99(5)
O2 V1 O2 5_565 1_456 65.00(10)
O2 V1 O2 5_665 1_456 149.01(2)
Sr1 V1 O2 5_566 1_456 47.61(5)
Sr1 V1 O2 5_666 1_456 125.41(5)
O3 V1 O2 1_655 1_456 160.66(7)
O3 V1 O2 7 1_456 30.78(6)
O3 V1 O2 2_565 1_456 108.88(7)
O3 V1 O2 8_575 1_456 71.69(7)
O3 V1 O2 3_466 1_456 32.08(6)
O3 V1 O2 5_666 1_456 160.95(7)
O3 V1 O2 4_546 1_456 78.92(7)
O3 V1 O2 6_656 1_456 111.10(7)
O3 V1 O2 7_656 1_456 89.75(6)
O3 V1 O2 1_556 1_456 56.27(6)
V1 V1 O2 5_667 1_456 106.79(5)
V1 V1 O2 5_567 1_456 40.58(5)
O2 V1 O2 2_566 1_456 81.53(6)
V1 V1 O2 2_565 1_456 86.72(5)
V2 V1 O2 5_567 1_456 78.07(5)
O3 V1 O2 3_567 1_456 88.83(6)
O3 V1 O2 5_567 1_456 61.16(6)
O1 V1 O2 . 1_456 72.72(6)
O1 V1 O2 1_655 1_456 131.41(6)
V1 V1 O2 1_455 1_456 17.01(5)
V1 V1 O2 1_655 1_456 162.99(5)
V1 V1 O2 1_554 1_456 106.67(5)
V1 V1 O2 1_556 1_456 73.33(5)
O3 V1 O2 8_675 1_456 132.73(6)
O3 V1 O2 2_465 1_456 47.81(6)
O2 V1 O2 1_656 1_456 145.98(10)
O1 V2 O3 1_556 7 110.01(9)
O1 V2 O3 1_556 8_575 110.01(9)
O3 V2 O3 7 8_575 139.97(19)
O1 V2 O3 1_556 . 110.01(9)
O3 V2 O3 7 . 79.33(18)
O3 V2 O3 8_575 . 87.19(18)
O1 V2 O3 1_556 2_465 110.01(9)
O3 V2 O3 7 2_465 87.19(18)
O3 V2 O3 8_575 2_465 79.33(18)
O3 V2 O3 . 2_465 139.97(19)
O1 V2 V1 1_556 5_566 111.93(3)
O3 V2 V1 7 5_566 39.87(9)
O3 V2 V1 8_575 5_566 120.79(10)
O3 V2 V1 . 5_566 39.87(9)
O3 V2 V1 2_465 5_566 120.79(10)
O1 V2 V1 1_556 6_566 111.93(3)
O3 V2 V1 7 6_566 120.79(10)
O3 V2 V1 8_575 6_566 39.87(9)
O3 V2 V1 . 6_566 120.79(10)
O3 V2 V1 2_465 6_566 39.87(9)
V1 V2 V1 5_566 6_566 136.14(7)
O1 V2 Sr1 1_556 1_455 131.58(2)
O3 V2 Sr1 7 1_455 45.20(9)
O3 V2 Sr1 8_575 1_455 104.50(10)
O3 V2 Sr1 . 1_455 104.50(10)
O3 V2 Sr1 2_465 1_455 45.20(9)
V1 V2 Sr1 5_566 1_455 75.65(3)
V1 V2 Sr1 6_566 1_455 75.65(3)
O1 V2 Sr1 1_556 . 131.58(2)
O3 V2 Sr1 7 . 104.50(10)
O3 V2 Sr1 8_575 . 45.20(9)
O3 V2 Sr1 . . 45.20(9)
O3 V2 Sr1 2_465 . 104.50(10)
V1 V2 Sr1 5_566 . 75.65(3)
V1 V2 Sr1 6_566 . 75.65(3)
Sr1 V2 Sr1 1_455 . 96.84(5)
O1 V2 V1 1_556 1_455 87.55(3)
O3 V2 V1 7 1_455 22.84(9)
O3 V2 V1 8_575 1_455 161.97(10)
O3 V2 V1 . 1_455 90.64(9)
O3 V2 V1 2_465 1_455 91.04(9)
V1 V2 V1 5_566 1_455 51.96(2)
V1 V2 V1 6_566 1_455 130.40(2)
Sr1 V2 V1 1_455 1_455 58.80(2)
Sr1 V2 V1 . 1_455 125.09(3)
O1 V2 V1 1_556 2_565 87.55(3)
O3 V2 V1 7 2_565 161.97(10)
O3 V2 V1 8_575 2_565 22.84(9)
O3 V2 V1 . 2_565 91.04(9)
O3 V2 V1 2_465 2_565 90.64(9)
V1 V2 V1 5_566 2_565 130.40(2)
V1 V2 V1 6_566 2_565 51.96(2)
Sr1 V2 V1 1_455 2_565 125.09(3)
Sr1 V2 V1 . 2_565 58.80(2)
V1 V2 V1 1_455 2_565 175.09(6)
O1 V2 V1 1_556 . 87.55(3)
O3 V2 V1 7 . 90.64(9)
O3 V2 V1 8_575 . 91.04(9)
O3 V2 V1 . . 22.84(9)
O3 V2 V1 2_465 . 161.97(10)
V1 V2 V1 5_566 . 51.96(2)
V1 V2 V1 6_566 . 130.40(2)
Sr1 V2 V1 1_455 . 125.09(3)
Sr1 V2 V1 . . 58.80(2)
V1 V2 V1 1_455 . 93.87(3)
V1 V2 V1 2_565 . 85.92(3)
O1 V2 V1 1_556 2_465 87.55(3)
O3 V2 V1 7 2_465 91.04(9)
O3 V2 V1 8_575 2_465 90.64(9)
O3 V2 V1 . 2_465 161.97(10)
O3 V2 V1 2_465 2_465 22.84(9)
V1 V2 V1 5_566 2_465 130.40(2)
V1 V2 V1 6_566 2_465 51.96(2)
Sr1 V2 V1 1_455 2_465 58.80(2)
Sr1 V2 V1 . 2_465 125.09(3)
V1 V2 V1 1_455 2_465 85.92(3)
V1 V2 V1 2_565 2_465 93.87(3)
V1 V2 V1 . 2_465 175.09(6)
O1 V2 O1 1_556 . 180.0
O3 V2 O1 7 . 69.99(9)
O3 V2 O1 8_575 . 69.99(9)
O3 V2 O1 . . 69.99(9)
O3 V2 O1 2_465 . 69.99(9)
V1 V2 O1 5_566 . 68.07(3)
V1 V2 O1 6_566 . 68.07(3)
Sr1 V2 O1 1_455 . 48.42(2)
Sr1 V2 O1 . . 48.42(2)
V1 V2 O1 1_455 . 92.45(3)
V1 V2 O1 2_565 . 92.45(3)
V1 V2 O1 . . 92.45(3)
V1 V2 O1 2_465 . 92.45(3)
O1 V2 O2 1_556 2_566 62.93(8)
O3 V2 O2 7 2_566 169.77(13)
O3 V2 O2 8_575 2_566 47.73(11)
O3 V2 O2 . 2_566 95.86(10)
O3 V2 O2 2_465 2_566 102.08(11)
V1 V2 O2 5_566 2_566 133.72(6)
V1 V2 O2 6_566 2_566 69.44(7)
Sr1 V2 O2 1_455 2_566 144.97(7)
Sr1 V2 O2 . 2_566 77.59(6)
V1 V2 O2 1_455 2_566 150.24(9)
V1 V2 O2 2_565 2_566 24.89(7)
V1 V2 O2 . 2_566 81.87(6)
V1 V2 O2 2_465 2_566 95.88(6)
O1 V2 O2 . 2_566 117.07(8)
O1 V2 O2 1_556 1_456 62.93(8)
O3 V2 O2 7 1_456 47.73(11)
O3 V2 O2 8_575 1_456 169.77(13)
O3 V2 O2 . 1_456 102.08(11)
O3 V2 O2 2_465 1_456 95.86(10)
V1 V2 O2 5_566 1_456 69.44(7)
V1 V2 O2 6_566 1_456 133.72(6)
Sr1 V2 O2 1_455 1_456 77.59(6)
Sr1 V2 O2 . 1_456 144.97(7)
V1 V2 O2 1_455 1_456 24.89(7)
V1 V2 O2 2_565 1_456 150.24(9)
V1 V2 O2 . 1_456 95.88(6)
V1 V2 O2 2_465 1_456 81.87(6)
O1 V2 O2 . 1_456 117.07(7)
O2 V2 O2 2_566 1_456 125.87(15)
O1 V2 O2 1_556 1_556 62.93(7)
O3 V2 O2 7 1_556 102.08(11)
O3 V2 O2 8_575 1_556 95.86(10)
O3 V2 O2 . 1_556 47.73(11)
O3 V2 O2 2_465 1_556 169.77(13)
V1 V2 O2 5_566 1_556 69.44(7)
V1 V2 O2 6_566 1_556 133.72(6)
Sr1 V2 O2 1_455 1_556 144.97(7)
Sr1 V2 O2 . 1_556 77.59(6)
V1 V2 O2 1_455 1_556 95.88(6)
V1 V2 O2 2_565 1_556 81.87(6)
V1 V2 O2 . 1_556 24.89(7)
V1 V2 O2 2_465 1_556 150.24(9)
O1 V2 O2 . 1_556 117.07(7)
O2 V2 O2 2_566 1_556 68.36(13)
O2 V2 O2 1_456 1_556 87.40(10)
O1 V2 O2 1_556 2_466 62.93(7)
O3 V2 O2 7 2_466 95.86(10)
O3 V2 O2 8_575 2_466 102.08(11)
O3 V2 O2 . 2_466 169.77(13)
O3 V2 O2 2_465 2_466 47.73(11)
V1 V2 O2 5_566 2_466 133.72(6)
V1 V2 O2 6_566 2_466 69.44(7)
Sr1 V2 O2 1_455 2_466 77.59(6)
Sr1 V2 O2 . 2_466 144.97(7)
V1 V2 O2 1_455 2_466 81.87(6)
V1 V2 O2 2_565 2_466 95.88(6)
V1 V2 O2 . 2_466 150.24(9)
V1 V2 O2 2_465 2_466 24.89(7)
O1 V2 O2 . 2_466 117.07(7)
O2 V2 O2 2_566 2_466 87.40(10)
O2 V2 O2 1_456 2_466 68.36(13)
O2 V2 O2 1_556 2_466 125.87(15)
O1 V2 Sr1 1_556 1_556 41.828(19)
O3 V2 Sr1 7 1_556 132.90(10)
O3 V2 Sr1 8_575 1_556 80.17(9)
O3 V2 Sr1 . 1_556 80.17(9)
O3 V2 Sr1 2_465 1_556 132.90(10)
V1 V2 Sr1 5_566 1_556 106.16(2)
V1 V2 Sr1 6_566 1_556 106.16(2)
Sr1 V2 Sr1 1_455 1_556 173.41(4)
Sr1 V2 Sr1 . 1_556 89.752(14)
V1 V2 Sr1 1_455 1_556 117.09(4)
V1 V2 Sr1 2_565 1_556 58.73(2)
V1 V2 Sr1 . 1_556 58.73(2)
V1 V2 Sr1 2_465 1_556 117.09(4)
O1 V2 Sr1 . 1_556 138.172(19)
O2 V2 Sr1 2_566 1_556 36.89(7)
O2 V2 Sr1 1_456 1_556 96.99(7)
O2 V2 Sr1 1_556 1_556 36.89(8)
O2 V2 Sr1 2_466 1_556 96.99(7)
O1 V2 Sr1 1_556 1_456 41.828(19)
O3 V2 Sr1 7 1_456 80.17(9)
O3 V2 Sr1 8_575 1_456 132.90(10)
O3 V2 Sr1 . 1_456 132.90(10)
O3 V2 Sr1 2_465 1_456 80.17(9)
V1 V2 Sr1 5_566 1_456 106.16(2)
V1 V2 Sr1 6_566 1_456 106.16(2)
Sr1 V2 Sr1 1_455 1_456 89.752(14)
Sr1 V2 Sr1 . 1_456 173.41(4)
V1 V2 Sr1 1_455 1_456 58.73(2)
V1 V2 Sr1 2_565 1_456 117.09(4)
V1 V2 Sr1 . 1_456 117.09(4)
V1 V2 Sr1 2_465 1_456 58.73(2)
O1 V2 Sr1 . 1_456 138.172(19)
O2 V2 Sr1 2_566 1_456 96.99(7)
O2 V2 Sr1 1_456 1_456 36.89(7)
O2 V2 Sr1 1_556 1_456 96.99(7)
O2 V2 Sr1 2_466 1_456 36.89(8)
Sr1 V2 Sr1 1_556 1_456 83.66(4)
O1 V2 O2 1_556 6_566 50.18(7)
O3 V2 O2 7 6_566 138.48(9)
O3 V2 O2 8_575 6_566 71.91(11)
O3 V2 O2 . 6_566 138.48(9)
O3 V2 O2 2_465 6_566 71.91(11)
V1 V2 O2 5_566 6_566 162.11(8)
V1 V2 O2 6_566 6_566 61.75(8)
Sr1 V2 O2 1_455 6_566 115.15(4)
Sr1 V2 O2 . 6_566 115.15(4)
V1 V2 O2 1_455 6_566 119.73(5)
V1 V2 O2 2_565 6_566 56.58(4)
V1 V2 O2 . 6_566 119.73(5)
V1 V2 O2 2_465 6_566 56.58(4)
O1 V2 O2 . 6_566 129.82(7)
O2 V2 O2 2_566 6_566 43.71(5)
O2 V2 O2 1_456 6_566 98.05(4)
O2 V2 O2 1_556 6_566 98.05(4)
O2 V2 O2 2_466 6_566 43.71(5)
Sr1 V2 O2 1_556 6_566 61.50(5)
Sr1 V2 O2 1_456 6_566 61.50(5)
O1 V2 O2 1_556 5_566 50.18(7)
O3 V2 O2 7 5_566 71.91(11)
O3 V2 O2 8_575 5_566 138.48(9)
O3 V2 O2 . 5_566 71.91(11)
O3 V2 O2 2_465 5_566 138.48(9)
V1 V2 O2 5_566 5_566 61.75(8)
V1 V2 O2 6_566 5_566 162.11(8)
Sr1 V2 O2 1_455 5_566 115.15(4)
Sr1 V2 O2 . 5_566 115.15(4)
V1 V2 O2 1_455 5_566 56.58(4)
V1 V2 O2 2_565 5_566 119.73(5)
V1 V2 O2 . 5_566 56.58(4)
V1 V2 O2 2_465 5_566 119.73(5)
O1 V2 O2 . 5_566 129.82(7)
O2 V2 O2 2_566 5_566 98.05(4)
O2 V2 O2 1_456 5_566 43.71(5)
O2 V2 O2 1_556 5_566 43.71(5)
O2 V2 O2 2_466 5_566 98.05(4)
Sr1 V2 O2 1_556 5_566 61.50(5)
Sr1 V2 O2 1_456 5_566 61.50(5)
O2 V2 O2 6_566 5_566 100.36(14)
O1 V2 O2 1_556 5_565 131.10(7)
O3 V2 O2 7 5_565 41.88(9)
O3 V2 O2 8_575 5_565 107.14(11)
O3 V2 O2 . 5_565 41.88(9)
O3 V2 O2 2_465 5_565 107.14(11)
V1 V2 O2 5_566 5_565 19.17(7)
V1 V2 O2 6_566 5_565 116.97(8)
Sr1 V2 O2 1_455 5_565 64.13(4)
Sr1 V2 O2 . 5_565 64.13(4)
V1 V2 O2 1_455 5_565 60.96(4)
V1 V2 O2 2_565 5_565 122.80(5)
V1 V2 O2 . 5_565 60.96(4)
V1 V2 O2 2_465 5_565 122.80(5)
O1 V2 O2 . 5_565 48.90(7)
O2 V2 O2 2_566 5_565 136.26(5)
O2 V2 O2 1_456 5_565 82.86(9)
O2 V2 O2 1_556 5_565 82.86(9)
O2 V2 O2 2_466 5_565 136.26(5)
Sr1 V2 O2 1_556 5_565 119.33(4)
Sr1 V2 O2 1_456 5_565 119.33(4)
O2 V2 O2 6_566 5_565 178.72(11)
O2 V2 O2 5_566 5_565 80.92(9)
O1 V2 O2 1_556 6_565 131.10(7)
O3 V2 O2 7 6_565 107.14(11)
O3 V2 O2 8_575 6_565 41.88(9)
O3 V2 O2 . 6_565 107.14(11)
O3 V2 O2 2_465 6_565 41.88(9)
V1 V2 O2 5_566 6_565 116.97(8)
V1 V2 O2 6_566 6_565 19.17(7)
Sr1 V2 O2 1_455 6_565 64.13(4)
Sr1 V2 O2 . 6_565 64.13(4)
V1 V2 O2 1_455 6_565 122.80(5)
V1 V2 O2 2_565 6_565 60.96(4)
V1 V2 O2 . 6_565 122.80(5)
V1 V2 O2 2_465 6_565 60.96(4)
O1 V2 O2 . 6_565 48.90(7)
O2 V2 O2 2_566 6_565 82.86(9)
O2 V2 O2 1_456 6_565 136.26(5)
O2 V2 O2 1_556 6_565 136.26(5)
O2 V2 O2 2_466 6_565 82.86(9)
Sr1 V2 O2 1_556 6_565 119.33(4)
Sr1 V2 O2 1_456 6_565 119.33(4)
O2 V2 O2 6_566 6_565 80.92(9)
O2 V2 O2 5_566 6_565 178.72(11)
O2 V2 O2 5_565 6_565 97.80(14)
O1 V2 O3 1_556 3_466 94.06(5)
O3 V2 O3 7 3_466 27.68(13)
O3 V2 O3 8_575 3_466 146.84(10)
O3 V2 O3 . 3_466 62.67(6)
O3 V2 O3 2_465 3_466 114.24(6)
V1 V2 O3 5_566 3_466 26.06(4)
V1 V2 O3 6_566 3_466 147.72(6)
Sr1 V2 O3 1_455 3_466 72.73(4)
Sr1 V2 O3 . 3_466 101.71(5)
V1 V2 O3 1_455 3_466 28.17(4)
V1 V2 O3 2_565 3_466 152.57(4)
V1 V2 O3 . 3_466 66.84(5)
V1 V2 O3 2_465 3_466 113.54(5)
O1 V2 O3 . 3_466 85.94(5)
O2 V2 O3 2_566 3_466 142.28(9)
O2 V2 O3 1_456 3_466 43.40(8)
O2 V2 O3 1_556 3_466 74.63(8)
O2 V2 O3 2_466 3_466 109.23(8)
Sr1 V2 O3 1_556 3_466 105.99(5)
Sr1 V2 O3 1_456 3_466 80.21(4)
O2 V2 O3 6_566 3_466 140.10(8)
O2 V2 O3 5_566 3_466 47.43(8)
O2 V2 O3 5_565 3_466 40.99(7)
O2 V2 O3 6_565 3_466 131.43(8)
O1 V2 O3 1_556 4_556 94.06(5)
O3 V2 O3 7 4_556 146.84(10)
O3 V2 O3 8_575 4_556 27.68(13)
O3 V2 O3 . 4_556 114.24(6)
O3 V2 O3 2_465 4_556 62.67(6)
V1 V2 O3 5_566 4_556 147.72(6)
V1 V2 O3 6_566 4_556 26.06(4)
Sr1 V2 O3 1_455 4_556 101.71(5)
Sr1 V2 O3 . 4_556 72.73(4)
V1 V2 O3 1_455 4_556 152.57(4)
V1 V2 O3 2_565 4_556 28.17(4)
V1 V2 O3 . 4_556 113.54(5)
V1 V2 O3 2_465 4_556 66.84(5)
O1 V2 O3 . 4_556 85.94(5)
O2 V2 O3 2_566 4_556 43.40(8)
O2 V2 O3 1_456 4_556 142.28(9)
O2 V2 O3 1_556 4_556 109.23(8)
O2 V2 O3 2_466 4_556 74.63(8)
Sr1 V2 O3 1_556 4_556 80.21(4)
Sr1 V2 O3 1_456 4_556 105.99(5)
O2 V2 O3 6_566 4_556 47.43(8)
O2 V2 O3 5_566 4_556 140.10(8)
O2 V2 O3 5_565 4_556 131.43(8)
O2 V2 O3 6_565 4_556 40.99(7)
O3 V2 O3 3_466 4_556 171.88(10)
O1 V2 O3 1_556 5_566 94.06(5)
O3 V2 O3 7 5_566 62.67(6)
O3 V2 O3 8_575 5_566 114.24(6)
O3 V2 O3 . 5_566 27.68(13)
O3 V2 O3 2_465 5_566 146.84(10)
V1 V2 O3 5_566 5_566 26.06(4)
V1 V2 O3 6_566 5_566 147.72(6)
Sr1 V2 O3 1_455 5_566 101.71(5)
Sr1 V2 O3 . 5_566 72.73(4)
V1 V2 O3 1_455 5_566 66.84(5)
V1 V2 O3 2_565 5_566 113.54(5)
V1 V2 O3 . 5_566 28.17(4)
V1 V2 O3 2_465 5_566 152.57(4)
O1 V2 O3 . 5_566 85.94(5)
O2 V2 O3 2_566 5_566 109.23(8)
O2 V2 O3 1_456 5_566 74.63(8)
O2 V2 O3 1_556 5_566 43.40(8)
O2 V2 O3 2_466 5_566 142.28(9)
Sr1 V2 O3 1_556 5_566 80.21(4)
Sr1 V2 O3 1_456 5_566 105.99(5)
O2 V2 O3 6_566 5_566 140.10(8)
O2 V2 O3 5_566 5_566 47.43(8)
O2 V2 O3 5_565 5_566 40.99(7)
O2 V2 O3 6_565 5_566 131.43(8)
O3 V2 O3 3_466 5_566 39.03(8)
O3 V2 O3 4_556 5_566 140.06(9)
O1 V2 O3 1_556 6_566 94.06(5)
O3 V2 O3 7 6_566 114.24(6)
O3 V2 O3 8_575 6_566 62.67(6)
O3 V2 O3 . 6_566 146.84(10)
O3 V2 O3 2_465 6_566 27.68(13)
V1 V2 O3 5_566 6_566 147.72(6)
V1 V2 O3 6_566 6_566 26.06(4)
Sr1 V2 O3 1_455 6_566 72.73(4)
Sr1 V2 O3 . 6_566 101.71(5)
V1 V2 O3 1_455 6_566 113.54(5)
V1 V2 O3 2_565 6_566 66.84(5)
V1 V2 O3 . 6_566 152.57(4)
V1 V2 O3 2_465 6_566 28.17(4)
O1 V2 O3 . 6_566 85.94(5)
O2 V2 O3 2_566 6_566 74.63(8)
O2 V2 O3 1_456 6_566 109.23(8)
O2 V2 O3 1_556 6_566 142.28(9)
O2 V2 O3 2_466 6_566 43.40(8)
Sr1 V2 O3 1_556 6_566 105.99(5)
Sr1 V2 O3 1_456 6_566 80.21(4)
O2 V2 O3 6_566 6_566 47.43(8)
O2 V2 O3 5_566 6_566 140.10(8)
O2 V2 O3 5_565 6_566 131.43(8)
O2 V2 O3 6_565 6_566 40.99(7)
O3 V2 O3 3_466 6_566 140.06(8)
O3 V2 O3 4_556 6_566 39.03(8)
O3 V2 O3 5_566 6_566 171.88(10)
O1 V2 O3 1_556 1_455 99.02(4)
O3 V2 O3 7 1_455 29.68(8)
O3 V2 O3 8_575 1_455 139.59(11)
O3 V2 O3 . 1_455 109.01(11)
O3 V2 O3 2_465 1_455 64.34(11)
V1 V2 O3 5_566 1_455 69.41(4)
V1 V2 O3 6_566 1_455 103.56(4)
Sr1 V2 O3 1_455 1_455 36.48(4)
Sr1 V2 O3 . 1_455 126.58(5)
V1 V2 O3 1_455 1_455 26.85(4)
V1 V2 O3 2_565 1_455 154.91(4)
V1 V2 O3 . 1_455 118.36(4)
V1 V2 O3 2_465 1_455 62.51(4)
O1 V2 O3 . 1_455 80.98(4)
O2 V2 O3 2_566 1_455 153.55(7)
O2 V2 O3 1_456 1_455 41.18(7)
O2 V2 O3 1_556 1_455 122.71(7)
O2 V2 O3 2_466 1_455 66.57(6)
Sr1 V2 O3 1_556 1_455 137.81(5)
Sr1 V2 O3 1_456 1_455 59.52(4)
O2 V2 O3 6_566 1_455 110.06(4)
O2 V2 O3 5_566 1_455 81.82(5)
O2 V2 O3 5_565 1_455 70.05(4)
O2 V2 O3 6_565 1_455 97.76(5)
O3 V2 O3 3_466 1_455 51.64(6)
O3 V2 O3 4_556 1_455 126.76(6)
O3 V2 O3 5_566 1_455 90.26(6)
O3 V2 O3 6_566 1_455 88.47(6)
O1 V2 O3 1_556 2_565 99.02(4)
O3 V2 O3 7 2_565 139.59(11)
O3 V2 O3 8_575 2_565 29.68(8)
O3 V2 O3 . 2_565 64.34(11)
O3 V2 O3 2_465 2_565 109.01(11)
V1 V2 O3 5_566 2_565 103.56(4)
V1 V2 O3 6_566 2_565 69.41(4)
Sr1 V2 O3 1_455 2_565 126.58(5)
Sr1 V2 O3 . 2_565 36.48(4)
V1 V2 O3 1_455 2_565 154.91(4)
V1 V2 O3 2_565 2_565 26.85(4)
V1 V2 O3 . 2_565 62.51(4)
V1 V2 O3 2_465 2_565 118.36(4)
O1 V2 O3 . 2_565 80.98(4)
O2 V2 O3 2_566 2_565 41.18(7)
O2 V2 O3 1_456 2_565 153.55(7)
O2 V2 O3 1_556 2_565 66.57(6)
O2 V2 O3 2_466 2_565 122.71(7)
Sr1 V2 O3 1_556 2_565 59.52(4)
Sr1 V2 O3 1_456 2_565 137.81(5)
O2 V2 O3 6_566 2_565 81.82(5)
O2 V2 O3 5_566 2_565 110.06(4)
O2 V2 O3 5_565 2_565 97.76(5)
O2 V2 O3 6_565 2_565 70.05(4)
O3 V2 O3 3_466 2_565 126.76(6)
O3 V2 O3 4_556 2_565 51.64(6)
O3 V2 O3 5_566 2_565 88.47(6)
O3 V2 O3 6_566 2_565 90.26(6)
O3 V2 O3 1_455 2_565 161.96(9)
O1 V2 O3 1_556 8_475 99.02(4)
O3 V2 O3 7 8_475 64.34(11)
O3 V2 O3 8_575 8_475 109.01(11)
O3 V2 O3 . 8_475 139.59(11)
O3 V2 O3 2_465 8_475 29.68(8)
V1 V2 O3 5_566 8_475 103.56(4)
V1 V2 O3 6_566 8_475 69.41(4)
Sr1 V2 O3 1_455 8_475 36.48(4)
Sr1 V2 O3 . 8_475 126.58(5)
V1 V2 O3 1_455 8_475 62.51(4)
V1 V2 O3 2_565 8_475 118.36(4)
V1 V2 O3 . 8_475 154.91(4)
V1 V2 O3 2_465 8_475 26.85(4)
O1 V2 O3 . 8_475 80.98(4)
O2 V2 O3 2_566 8_475 122.71(7)
O2 V2 O3 1_456 8_475 66.57(6)
O2 V2 O3 1_556 8_475 153.55(7)
O2 V2 O3 2_466 8_475 41.18(7)
Sr1 V2 O3 1_556 8_475 137.81(5)
Sr1 V2 O3 1_456 8_475 59.52(4)
O2 V2 O3 6_566 8_475 81.82(5)
O2 V2 O3 5_566 8_475 110.06(4)
O2 V2 O3 5_565 8_475 97.76(5)
O2 V2 O3 6_565 8_475 70.05(4)
O3 V2 O3 3_466 8_475 88.47(6)
O3 V2 O3 4_556 8_475 90.26(6)
O3 V2 O3 5_566 8_475 126.76(6)
O3 V2 O3 6_566 8_475 51.64(6)
O3 V2 O3 1_455 8_475 36.83(8)
O3 V2 O3 2_565 8_475 138.70(8)
O1 V2 O3 1_556 7_655 99.02(4)
O3 V2 O3 7 7_655 109.01(11)
O3 V2 O3 8_575 7_655 64.34(11)
O3 V2 O3 . 7_655 29.68(8)
O3 V2 O3 2_465 7_655 139.59(11)
V1 V2 O3 5_566 7_655 69.41(4)
V1 V2 O3 6_566 7_655 103.56(4)
Sr1 V2 O3 1_455 7_655 126.58(5)
Sr1 V2 O3 . 7_655 36.48(4)
V1 V2 O3 1_455 7_655 118.36(4)
V1 V2 O3 2_565 7_655 62.51(4)
V1 V2 O3 . 7_655 26.85(4)
V1 V2 O3 2_465 7_655 154.91(4)
O1 V2 O3 . 7_655 80.98(4)
O2 V2 O3 2_566 7_655 66.57(6)
O2 V2 O3 1_456 7_655 122.71(7)
O2 V2 O3 1_556 7_655 41.18(7)
O2 V2 O3 2_466 7_655 153.55(7)
Sr1 V2 O3 1_556 7_655 59.52(4)
Sr1 V2 O3 1_456 7_655 137.81(5)
O2 V2 O3 6_566 7_655 110.06(4)
O2 V2 O3 5_566 7_655 81.82(5)
O2 V2 O3 5_565 7_655 70.05(4)
O2 V2 O3 6_565 7_655 97.76(5)
O3 V2 O3 3_466 7_655 90.26(6)
O3 V2 O3 4_556 7_655 88.47(6)
O3 V2 O3 5_566 7_655 51.64(6)
O3 V2 O3 6_566 7_655 126.76(6)
O3 V2 O3 1_455 7_655 138.70(8)
O3 V2 O3 2_565 7_655 36.83(8)
O3 V2 O3 8_475 7_655 161.96(9)
O1 V2 O2 1_556 1_455 136.24(5)
O3 V2 O2 7 1_455 27.06(10)
O3 V2 O2 8_575 1_455 113.34(11)
O3 V2 O2 . 1_455 78.14(10)
O3 V2 O2 2_465 1_455 73.21(10)
V1 V2 O2 5_566 1_455 47.58(5)
V1 V2 O2 6_566 1_455 97.76(7)
Sr1 V2 O2 1_455 1_455 28.27(5)
Sr1 V2 O2 . 1_455 85.53(5)
V1 V2 O2 1_455 1_455 48.82(5)
V1 V2 O2 2_565 1_455 136.08(7)
V1 V2 O2 . 1_455 97.22(5)
V1 V2 O2 2_465 1_455 86.34(5)
O1 V2 O2 . 1_455 43.76(5)
O2 V2 O2 2_566 1_455 160.82(11)
O2 V2 O2 1_456 1_455 73.31(6)
O2 V2 O2 1_556 1_455 117.02(11)
O2 V2 O2 2_466 1_455 101.71(6)
Sr1 V2 O2 1_556 1_455 153.65(5)
Sr1 V2 O2 1_456 1_455 100.39(4)
O2 V2 O2 6_566 1_455 142.91(7)
O2 V2 O2 5_566 1_455 97.32(8)
O2 V2 O2 5_565 1_455 36.53(6)
O2 V2 O2 6_565 1_455 81.61(3)
O3 V2 O2 3_466 1_455 50.17(7)
O3 V2 O2 4_556 1_455 122.56(8)
O3 V2 O2 5_566 1_455 73.62(7)
O3 V2 O2 6_566 1_455 100.35(7)
O3 V2 O2 1_455 1_455 41.13(5)
O3 V2 O2 2_565 1_455 121.78(6)
O3 V2 O2 8_475 1_455 61.48(5)
O3 V2 O2 7_655 1_455 104.54(6)
O1 V2 O2 1_556 . 136.24(5)
O3 V2 O2 7 . 78.14(10)
O3 V2 O2 8_575 . 73.21(10)
O3 V2 O2 . . 27.06(10)
O3 V2 O2 2_465 . 113.34(11)
V1 V2 O2 5_566 . 47.58(5)
V1 V2 O2 6_566 . 97.76(7)
Sr1 V2 O2 1_455 . 85.53(5)
Sr1 V2 O2 . . 28.27(5)
V1 V2 O2 1_455 . 97.22(5)
V1 V2 O2 2_565 . 86.34(5)
V1 V2 O2 . . 48.82(5)
V1 V2 O2 2_465 . 136.08(7)
O1 V2 O2 . . 43.76(5)
O2 V2 O2 2_566 . 101.71(6)
O2 V2 O2 1_456 . 117.02(11)
O2 V2 O2 1_556 . 73.31(6)
O2 V2 O2 2_466 . 160.82(11)
Sr1 V2 O2 1_556 . 100.39(4)
Sr1 V2 O2 1_456 . 153.65(5)
O2 V2 O2 6_566 . 142.91(7)
O2 V2 O2 5_566 . 97.32(8)
O2 V2 O2 5_565 . 36.53(6)
O2 V2 O2 6_565 . 81.61(3)
O3 V2 O2 3_466 . 73.62(7)
O3 V2 O2 4_556 . 100.35(7)
O3 V2 O2 5_566 . 50.17(7)
O3 V2 O2 6_566 . 122.56(8)
O3 V2 O2 1_455 . 104.54(6)
O3 V2 O2 2_565 . 61.48(5)
O3 V2 O2 8_475 . 121.78(6)
O3 V2 O2 7_655 . 41.13(5)
O2 V2 O2 1_455 . 64.91(7)
O1 V2 O2 1_556 2_465 136.24(5)
O3 V2 O2 7 2_465 73.21(10)
O3 V2 O2 8_575 2_465 78.14(10)
O3 V2 O2 . 2_465 113.34(11)
O3 V2 O2 2_465 2_465 27.06(10)
V1 V2 O2 5_566 2_465 97.76(7)
V1 V2 O2 6_566 2_465 47.58(5)
Sr1 V2 O2 1_455 2_465 28.27(5)
Sr1 V2 O2 . 2_465 85.53(5)
V1 V2 O2 1_455 2_465 86.34(5)
V1 V2 O2 2_565 2_465 97.22(5)
V1 V2 O2 . 2_465 136.08(7)
V1 V2 O2 2_465 2_465 48.82(5)
O1 V2 O2 . 2_465 43.76(5)
O2 V2 O2 2_566 2_465 117.02(11)
O2 V2 O2 1_456 2_465 101.71(6)
O2 V2 O2 1_556 2_465 160.82(11)
O2 V2 O2 2_466 2_465 73.31(6)
Sr1 V2 O2 1_556 2_465 153.65(5)
Sr1 V2 O2 1_456 2_465 100.39(4)
O2 V2 O2 6_566 2_465 97.32(8)
O2 V2 O2 5_566 2_465 142.91(7)
O2 V2 O2 5_565 2_465 81.61(3)
O2 V2 O2 6_565 2_465 36.53(6)
O3 V2 O2 3_466 2_465 100.35(7)
O3 V2 O2 4_556 2_465 73.62(7)
O3 V2 O2 5_566 2_465 122.56(8)
O3 V2 O2 6_566 2_465 50.17(7)
O3 V2 O2 1_455 2_465 61.48(5)
O3 V2 O2 2_565 2_465 104.54(6)
O3 V2 O2 8_475 2_465 41.13(5)
O3 V2 O2 7_655 2_465 121.78(6)
O2 V2 O2 1_455 2_465 51.74(11)
O2 V2 O2 . 2_465 87.52(10)
O1 V2 O2 1_556 2_565 136.24(5)
O3 V2 O2 7 2_565 113.34(11)
O3 V2 O2 8_575 2_565 27.06(10)
O3 V2 O2 . 2_565 73.21(10)
O3 V2 O2 2_465 2_565 78.14(10)
V1 V2 O2 5_566 2_565 97.76(7)
V1 V2 O2 6_566 2_565 47.58(5)
Sr1 V2 O2 1_455 2_565 85.53(5)
Sr1 V2 O2 . 2_565 28.27(5)
V1 V2 O2 1_455 2_565 136.08(7)
V1 V2 O2 2_565 2_565 48.82(5)
V1 V2 O2 . 2_565 86.34(5)
V1 V2 O2 2_465 2_565 97.22(5)
O1 V2 O2 . 2_565 43.76(5)
O2 V2 O2 2_566 2_565 73.31(6)
O2 V2 O2 1_456 2_565 160.82(11)
O2 V2 O2 1_556 2_565 101.71(6)
O2 V2 O2 2_466 2_565 117.02(11)
Sr1 V2 O2 1_556 2_565 100.39(4)
Sr1 V2 O2 1_456 2_565 153.65(5)
O2 V2 O2 6_566 2_565 97.32(8)
O2 V2 O2 5_566 2_565 142.91(7)
O2 V2 O2 5_565 2_565 81.61(3)
O2 V2 O2 6_565 2_565 36.53(6)
O3 V2 O2 3_466 2_565 122.56(8)
O3 V2 O2 4_556 2_565 50.17(7)
O3 V2 O2 5_566 2_565 100.35(7)
O3 V2 O2 6_566 2_565 73.62(7)
O3 V2 O2 1_455 2_565 121.78(6)
O3 V2 O2 2_565 2_565 41.13(5)
O3 V2 O2 8_475 2_565 104.54(6)
O3 V2 O2 7_655 2_565 61.48(5)
O2 V2 O2 1_455 2_565 87.52(10)
O2 V2 O2 . 2_565 51.74(11)
O2 V2 O2 2_465 2_565 64.91(7)
O1 V2 O3 1_556 8_576 21.84(4)
O3 V2 O3 7 8_576 131.85(10)
O3 V2 O3 8_575 8_576 88.17(10)
O3 V2 O3 . 8_576 110.16(11)
O3 V2 O3 2_465 8_576 106.90(11)
V1 V2 O3 5_566 8_576 126.87(5)
V1 V2 O3 6_566 8_576 95.36(5)
Sr1 V2 O3 1_455 8_576 143.62(4)
Sr1 V2 O3 . 8_576 115.28(4)
V1 V2 O3 1_455 8_576 109.32(5)
V1 V2 O3 2_565 8_576 65.77(4)
V1 V2 O3 . 8_576 87.80(4)
V1 V2 O3 2_465 8_576 87.64(5)
O1 V2 O3 . 8_576 158.16(4)
O2 V2 O3 2_566 8_576 41.38(8)
O2 V2 O3 1_456 8_576 84.58(9)
O2 V2 O3 1_556 8_576 63.67(9)
O2 V2 O3 2_466 8_576 66.35(7)
Sr1 V2 O3 1_556 8_576 30.66(4)
Sr1 V2 O3 1_456 8_576 58.46(4)
O2 V2 O3 6_566 8_576 36.47(7)
O2 V2 O3 5_566 8_576 67.37(8)
O2 V2 O3 5_565 8_576 144.68(7)
O2 V2 O3 6_565 8_576 113.86(8)
O3 V2 O3 3_466 8_576 114.00(6)
O3 V2 O3 4_556 8_576 74.02(6)
O3 V2 O3 5_566 8_576 103.76(5)
O3 V2 O3 6_566 8_576 83.89(5)
O3 V2 O3 1_455 8_576 117.92(7)
O3 V2 O3 2_565 8_576 79.80(4)
O3 V2 O3 8_475 8_576 107.20(6)
O3 V2 O3 7_655 8_576 89.73(5)
O2 V2 O3 1_455 8_576 157.69(6)
O2 V2 O3 . 8_576 130.84(5)
O2 V2 O3 2_465 8_576 133.39(7)
O2 V2 O3 2_565 8_576 114.56(6)
O1 V2 O3 1_556 1_556 21.84(4)
O3 V2 O3 7 1_556 106.90(11)
O3 V2 O3 8_575 1_556 110.16(11)
O3 V2 O3 . 1_556 88.17(10)
O3 V2 O3 2_465 1_556 131.85(10)
V1 V2 O3 5_566 1_556 95.36(5)
V1 V2 O3 6_566 1_556 126.87(5)
Sr1 V2 O3 1_455 1_556 143.62(4)
Sr1 V2 O3 . 1_556 115.28(4)
V1 V2 O3 1_455 1_556 87.64(5)
V1 V2 O3 2_565 1_556 87.80(4)
V1 V2 O3 . 1_556 65.77(4)
V1 V2 O3 2_465 1_556 109.32(5)
O1 V2 O3 . 1_556 158.16(4)
O2 V2 O3 2_566 1_556 63.67(9)
O2 V2 O3 1_456 1_556 66.35(7)
O2 V2 O3 1_556 1_556 41.38(8)
O2 V2 O3 2_466 1_556 84.58(9)
Sr1 V2 O3 1_556 1_556 30.66(4)
Sr1 V2 O3 1_456 1_556 58.46(4)
O2 V2 O3 6_566 1_556 67.37(8)
O2 V2 O3 5_566 1_556 36.47(7)
O2 V2 O3 5_565 1_556 113.86(8)
O2 V2 O3 6_565 1_556 144.68(7)
O3 V2 O3 3_466 1_556 83.89(5)
O3 V2 O3 4_556 1_556 103.76(5)
O3 V2 O3 5_566 1_556 74.02(6)
O3 V2 O3 6_566 1_556 114.00(6)
O3 V2 O3 1_455 1_556 107.20(6)
O3 V2 O3 2_565 1_556 89.73(5)
O3 V2 O3 8_475 1_556 117.92(7)
O3 V2 O3 7_655 1_556 79.80(4)
O2 V2 O3 1_455 1_556 133.39(7)
O2 V2 O3 . 1_556 114.56(6)
O2 V2 O3 2_465 1_556 157.69(6)
O2 V2 O3 2_565 1_556 130.84(5)
O3 V2 O3 8_576 1_556 31.69(7)
O1 V2 O3 1_556 2_466 21.84(4)
O3 V2 O3 7 2_466 110.16(11)
O3 V2 O3 8_575 2_466 106.90(11)
O3 V2 O3 . 2_466 131.85(10)
O3 V2 O3 2_465 2_466 88.17(10)
V1 V2 O3 5_566 2_466 126.87(5)
V1 V2 O3 6_566 2_466 95.36(5)
Sr1 V2 O3 1_455 2_466 115.28(4)
Sr1 V2 O3 . 2_466 143.62(4)
V1 V2 O3 1_455 2_466 87.80(4)
V1 V2 O3 2_565 2_466 87.64(5)
V1 V2 O3 . 2_466 109.32(5)
V1 V2 O3 2_465 2_466 65.77(4)
O1 V2 O3 . 2_466 158.16(4)
O2 V2 O3 2_566 2_466 66.35(7)
O2 V2 O3 1_456 2_466 63.67(9)
O2 V2 O3 1_556 2_466 84.58(9)
O2 V2 O3 2_466 2_466 41.38(8)
Sr1 V2 O3 1_556 2_466 58.46(4)
Sr1 V2 O3 1_456 2_466 30.66(4)
O2 V2 O3 6_566 2_466 36.47(7)
O2 V2 O3 5_566 2_466 67.37(8)
O2 V2 O3 5_565 2_466 144.68(7)
O2 V2 O3 6_565 2_466 113.86(8)
O3 V2 O3 3_466 2_466 103.76(5)
O3 V2 O3 4_556 2_466 83.89(5)
O3 V2 O3 5_566 2_466 114.00(6)
O3 V2 O3 6_566 2_466 74.02(6)
O3 V2 O3 1_455 2_466 89.73(5)
O3 V2 O3 2_565 2_466 107.20(6)
O3 V2 O3 8_475 2_466 79.80(4)
O3 V2 O3 7_655 2_466 117.92(7)
O2 V2 O3 1_455 2_466 130.84(5)
O2 V2 O3 . 2_466 157.69(6)
O2 V2 O3 2_465 2_466 114.56(6)
O2 V2 O3 2_565 2_466 133.39(7)
O3 V2 O3 8_576 2_466 29.28(7)
O3 V2 O3 1_556 2_466 43.68(7)
O1 V2 O3 1_556 7_556 21.84(4)
O3 V2 O3 7 7_556 88.17(10)
O3 V2 O3 8_575 7_556 131.85(10)
O3 V2 O3 . 7_556 106.90(11)
O3 V2 O3 2_465 7_556 110.16(11)
V1 V2 O3 5_566 7_556 95.36(5)
V1 V2 O3 6_566 7_556 126.87(5)
Sr1 V2 O3 1_455 7_556 115.28(4)
Sr1 V2 O3 . 7_556 143.62(4)
V1 V2 O3 1_455 7_556 65.77(4)
V1 V2 O3 2_565 7_556 109.32(5)
V1 V2 O3 . 7_556 87.64(5)
V1 V2 O3 2_465 7_556 87.80(4)
O1 V2 O3 . 7_556 158.16(4)
O2 V2 O3 2_566 7_556 84.58(9)
O2 V2 O3 1_456 7_556 41.38(8)
O2 V2 O3 1_556 7_556 66.35(7)
O2 V2 O3 2_466 7_556 63.67(9)
Sr1 V2 O3 1_556 7_556 58.46(4)
Sr1 V2 O3 1_456 7_556 30.66(4)
O2 V2 O3 6_566 7_556 67.37(8)
O2 V2 O3 5_566 7_556 36.47(7)
O2 V2 O3 5_565 7_556 113.86(8)
O2 V2 O3 6_565 7_556 144.68(7)
O3 V2 O3 3_466 7_556 74.02(6)
O3 V2 O3 4_556 7_556 114.00(6)
O3 V2 O3 5_566 7_556 83.89(5)
O3 V2 O3 6_566 7_556 103.76(5)
O3 V2 O3 1_455 7_556 79.80(4)
O3 V2 O3 2_565 7_556 117.92(7)
O3 V2 O3 8_475 7_556 89.73(5)
O3 V2 O3 7_655 7_556 107.20(6)
O2 V2 O3 1_455 7_556 114.56(6)
O2 V2 O3 . 7_556 133.39(7)
O2 V2 O3 2_465 7_556 130.84(5)
O2 V2 O3 2_565 7_556 157.69(6)
O3 V2 O3 8_576 7_556 43.68(7)
O3 V2 O3 1_556 7_556 29.28(7)
O3 V2 O3 2_466 7_556 31.69(7)
O1 V2 V1 1_556 6_567 33.745(18)
O3 V2 V1 7 6_567 131.88(9)
O3 V2 V1 8_575 6_567 84.35(9)
O3 V2 V1 . 6_567 131.88(9)
O3 V2 V1 2_465 6_567 84.35(9)
V1 V2 V1 5_566 6_567 145.68(5)
V1 V2 V1 6_566 6_567 78.19(3)
Sr1 V2 V1 1_455 6_567 123.494(16)
Sr1 V2 V1 . 6_567 123.494(16)
V1 V2 V1 1_455 6_567 110.06(3)
V1 V2 V1 2_565 6_567 65.53(3)
V1 V2 V1 . 6_567 110.06(3)
V1 V2 V1 2_465 6_567 65.53(3)
O1 V2 V1 . 6_567 146.255(18)
O2 V2 V1 2_566 6_567 46.34(6)
O2 V2 V1 1_456 6_567 86.20(8)
O2 V2 V1 1_556 6_567 86.20(8)
O2 V2 V1 2_466 6_567 46.34(6)
Sr1 V2 V1 1_556 6_567 51.71(2)
Sr1 V2 V1 1_456 6_567 51.71(2)
O2 V2 V1 6_566 6_567 16.43(7)
O2 V2 V1 5_566 6_567 83.92(8)
O2 V2 V1 5_565 6_567 164.84(7)
O2 V2 V1 6_565 6_567 97.35(7)
O3 V2 V1 3_466 6_567 125.52(5)
O3 V2 V1 4_556 6_567 62.40(5)
O3 V2 V1 5_566 6_567 125.52(5)
O3 V2 V1 6_566 6_567 62.40(5)
O3 V2 V1 1_455 6_567 107.81(4)
O3 V2 V1 2_565 6_567 87.41(4)
O3 V2 V1 8_475 6_567 87.41(4)
O3 V2 V1 7_655 6_567 107.81(4)
O2 V2 V1 1_455 6_567 147.45(3)
O2 V2 V1 . 6_567 147.45(3)
O2 V2 V1 2_465 6_567 110.99(6)
O2 V2 V1 2_565 6_567 110.99(6)
O3 V2 V1 8_576 6_567 22.56(4)
O3 V2 V1 1_556 6_567 51.67(4)
O3 V2 V1 2_466 6_567 22.56(4)
O3 V2 V1 7_556 6_567 51.67(4)
O1 V2 V1 1_556 5_567 33.745(18)
O3 V2 V1 7 5_567 84.35(9)
O3 V2 V1 8_575 5_567 131.88(9)
O3 V2 V1 . 5_567 84.35(9)
O3 V2 V1 2_465 5_567 131.88(9)
V1 V2 V1 5_566 5_567 78.19(3)
V1 V2 V1 6_566 5_567 145.68(5)
Sr1 V2 V1 1_455 5_567 123.494(16)
Sr1 V2 V1 . 5_567 123.494(16)
V1 V2 V1 1_455 5_567 65.53(3)
V1 V2 V1 2_565 5_567 110.06(3)
V1 V2 V1 . 5_567 65.53(3)
V1 V2 V1 2_465 5_567 110.06(3)
O1 V2 V1 . 5_567 146.255(18)
O2 V2 V1 2_566 5_567 86.20(8)
O2 V2 V1 1_456 5_567 46.34(6)
O2 V2 V1 1_556 5_567 46.34(6)
O2 V2 V1 2_466 5_567 86.20(8)
Sr1 V2 V1 1_556 5_567 51.71(2)
Sr1 V2 V1 1_456 5_567 51.71(2)
O2 V2 V1 6_566 5_567 83.92(8)
O2 V2 V1 5_566 5_567 16.43(7)
O2 V2 V1 5_565 5_567 97.35(7)
O2 V2 V1 6_565 5_567 164.84(7)
O3 V2 V1 3_466 5_567 62.40(5)
O3 V2 V1 4_556 5_567 125.52(5)
O3 V2 V1 5_566 5_567 62.40(5)
O3 V2 V1 6_566 5_567 125.52(5)
O3 V2 V1 1_455 5_567 87.41(4)
O3 V2 V1 2_565 5_567 107.81(4)
O3 V2 V1 8_475 5_567 107.81(4)
O3 V2 V1 7_655 5_567 87.41(4)
O2 V2 V1 1_455 5_567 110.99(6)
O2 V2 V1 . 5_567 110.99(6)
O2 V2 V1 2_465 5_567 147.45(3)
O2 V2 V1 2_565 5_567 147.45(3)
O3 V2 V1 8_576 5_567 51.67(4)
O3 V2 V1 1_556 5_567 22.56(4)
O3 V2 V1 2_466 5_567 51.67(4)
O3 V2 V1 7_556 5_567 22.56(4)
V1 V2 V1 6_567 5_567 67.49(4)
O1 V2 V2 1_556 1_655 90.0
O3 V2 V2 7 1_655 129.66(9)
O3 V2 V2 8_575 1_655 50.34(9)
O3 V2 V2 . 1_655 50.34(9)
O3 V2 V2 2_465 1_655 129.66(9)
V1 V2 V2 5_566 1_655 90.0
V1 V2 V2 6_566 1_655 90.0
Sr1 V2 V2 1_455 1_655 138.42(2)
Sr1 V2 V2 . 1_655 41.58(2)
V1 V2 V2 1_455 1_655 136.937(15)
V1 V2 V2 2_565 1_655 43.063(15)
V1 V2 V2 . 1_655 43.063(15)
V1 V2 V2 2_465 1_655 136.937(15)
O1 V2 V2 . 1_655 90.0
O2 V2 V2 2_566 1_655 46.30(5)
O2 V2 V2 1_456 1_655 133.70(5)
O2 V2 V2 1_556 1_655 46.30(5)
O2 V2 V2 2_466 1_655 133.70(5)
Sr1 V2 V2 1_556 1_655 48.172(19)
Sr1 V2 V2 1_456 1_655 131.828(18)
O2 V2 V2 6_566 1_655 90.0
O2 V2 V2 5_566 1_655 90.0
O2 V2 V2 5_565 1_655 90.0
O2 V2 V2 6_565 1_655 90.0
O3 V2 V2 3_466 1_655 109.52(4)
O3 V2 V2 4_556 1_655 70.48(4)
O3 V2 V2 5_566 1_655 70.48(4)
O3 V2 V2 6_566 1_655 109.52(4)
O3 V2 V2 1_455 1_655 159.35(4)
O3 V2 V2 2_565 1_655 20.65(4)
O3 V2 V2 8_475 1_655 159.35(4)
O3 V2 V2 7_655 1_655 20.65(4)
O2 V2 V2 1_455 1_655 122.45(3)
O2 V2 V2 . 1_655 57.55(3)
O2 V2 V2 2_465 1_655 122.45(3)
O2 V2 V2 2_565 1_655 57.55(3)
O3 V2 V2 8_576 1_655 75.36(4)
O3 V2 V2 1_556 1_655 75.36(4)
O3 V2 V2 2_466 1_655 104.64(4)
O3 V2 V2 7_556 1_655 104.64(4)
V1 V2 V2 6_567 1_655 90.0
V1 V2 V2 5_567 1_655 90.0
O1 V2 V2 1_556 1_455 90.0
O3 V2 V2 7 1_455 50.34(9)
O3 V2 V2 8_575 1_455 129.66(9)
O3 V2 V2 . 1_455 129.66(9)
O3 V2 V2 2_465 1_455 50.34(9)
V1 V2 V2 5_566 1_455 90.0
V1 V2 V2 6_566 1_455 90.0
Sr1 V2 V2 1_455 1_455 41.58(2)
Sr1 V2 V2 . 1_455 138.42(2)
V1 V2 V2 1_455 1_455 43.063(15)
V1 V2 V2 2_565 1_455 136.937(15)
V1 V2 V2 . 1_455 136.937(15)
V1 V2 V2 2_465 1_455 43.063(15)
O1 V2 V2 . 1_455 90.0
O2 V2 V2 2_566 1_455 133.70(5)
O2 V2 V2 1_456 1_455 46.30(5)
O2 V2 V2 1_556 1_455 133.70(5)
O2 V2 V2 2_466 1_455 46.30(5)
Sr1 V2 V2 1_556 1_455 131.828(18)
Sr1 V2 V2 1_456 1_455 48.172(19)
O2 V2 V2 6_566 1_455 90.0
O2 V2 V2 5_566 1_455 90.0
O2 V2 V2 5_565 1_455 90.0
O2 V2 V2 6_565 1_455 90.0
O3 V2 V2 3_466 1_455 70.48(4)
O3 V2 V2 4_556 1_455 109.52(4)
O3 V2 V2 5_566 1_455 109.52(4)
O3 V2 V2 6_566 1_455 70.48(4)
O3 V2 V2 1_455 1_455 20.65(4)
O3 V2 V2 2_565 1_455 159.35(4)
O3 V2 V2 8_475 1_455 20.65(4)
O3 V2 V2 7_655 1_455 159.35(4)
O2 V2 V2 1_455 1_455 57.55(3)
O2 V2 V2 . 1_455 122.45(3)
O2 V2 V2 2_465 1_455 57.55(3)
O2 V2 V2 2_565 1_455 122.45(3)
O3 V2 V2 8_576 1_455 104.64(4)
O3 V2 V2 1_556 1_455 104.64(4)
O3 V2 V2 2_466 1_455 75.36(4)
O3 V2 V2 7_556 1_455 75.36(4)
V1 V2 V2 6_567 1_455 90.0
V1 V2 V2 5_567 1_455 90.0
V2 V2 V2 1_655 1_455 180.0
O1 V2 V2 1_556 1_554 180.0
O3 V2 V2 7 1_554 69.99(9)
O3 V2 V2 8_575 1_554 69.99(9)
O3 V2 V2 . 1_554 69.99(9)
O3 V2 V2 2_465 1_554 69.99(9)
V1 V2 V2 5_566 1_554 68.07(3)
V1 V2 V2 6_566 1_554 68.07(3)
Sr1 V2 V2 1_455 1_554 48.42(2)
Sr1 V2 V2 . 1_554 48.42(2)
V1 V2 V2 1_455 1_554 92.45(3)
V1 V2 V2 2_565 1_554 92.45(3)
V1 V2 V2 . 1_554 92.45(3)
V1 V2 V2 2_465 1_554 92.45(3)
O1 V2 V2 . 1_554 0.0
O2 V2 V2 2_566 1_554 117.07(7)
O2 V2 V2 1_456 1_554 117.07(7)
O2 V2 V2 1_556 1_554 117.07(7)
O2 V2 V2 2_466 1_554 117.07(7)
Sr1 V2 V2 1_556 1_554 138.172(19)
Sr1 V2 V2 1_456 1_554 138.172(18)
O2 V2 V2 6_566 1_554 129.82(7)
O2 V2 V2 5_566 1_554 129.82(7)
O2 V2 V2 5_565 1_554 48.90(7)
O2 V2 V2 6_565 1_554 48.90(7)
O3 V2 V2 3_466 1_554 85.94(5)
O3 V2 V2 4_556 1_554 85.94(5)
O3 V2 V2 5_566 1_554 85.94(5)
O3 V2 V2 6_566 1_554 85.94(5)
O3 V2 V2 1_455 1_554 80.98(4)
O3 V2 V2 2_565 1_554 80.98(4)
O3 V2 V2 8_475 1_554 80.98(4)
O3 V2 V2 7_655 1_554 80.98(4)
O2 V2 V2 1_455 1_554 43.76(5)
O2 V2 V2 . 1_554 43.76(5)
O2 V2 V2 2_465 1_554 43.76(5)
O2 V2 V2 2_565 1_554 43.76(5)
O3 V2 V2 8_576 1_554 158.16(4)
O3 V2 V2 1_556 1_554 158.16(4)
O3 V2 V2 2_466 1_554 158.16(4)
O3 V2 V2 7_556 1_554 158.16(4)
V1 V2 V2 6_567 1_554 146.255(18)
V1 V2 V2 5_567 1_554 146.255(17)
V2 V2 V2 1_655 1_554 90.0
V2 V2 V2 1_455 1_554 90.0
O1 V2 V2 1_556 1_556 0.0
O3 V2 V2 7 1_556 110.01(9)
O3 V2 V2 8_575 1_556 110.01(9)
O3 V2 V2 . 1_556 110.01(9)
O3 V2 V2 2_465 1_556 110.01(9)
V1 V2 V2 5_566 1_556 111.93(3)
V1 V2 V2 6_566 1_556 111.93(3)
Sr1 V2 V2 1_455 1_556 131.58(2)
Sr1 V2 V2 . 1_556 131.58(2)
V1 V2 V2 1_455 1_556 87.55(3)
V1 V2 V2 2_565 1_556 87.55(3)
V1 V2 V2 . 1_556 87.55(3)
V1 V2 V2 2_465 1_556 87.55(3)
O1 V2 V2 . 1_556 180.0
O2 V2 V2 2_566 1_556 62.93(7)
O2 V2 V2 1_456 1_556 62.93(7)
O2 V2 V2 1_556 1_556 62.93(7)
O2 V2 V2 2_466 1_556 62.93(7)
Sr1 V2 V2 1_556 1_556 41.828(19)
Sr1 V2 V2 1_456 1_556 41.828(19)
O2 V2 V2 6_566 1_556 50.18(7)
O2 V2 V2 5_566 1_556 50.18(7)
O2 V2 V2 5_565 1_556 131.10(7)
O2 V2 V2 6_565 1_556 131.10(7)
O3 V2 V2 3_466 1_556 94.06(5)
O3 V2 V2 4_556 1_556 94.06(5)
O3 V2 V2 5_566 1_556 94.06(5)
O3 V2 V2 6_566 1_556 94.06(5)
O3 V2 V2 1_455 1_556 99.02(4)
O3 V2 V2 2_565 1_556 99.02(4)
O3 V2 V2 8_475 1_556 99.02(4)
O3 V2 V2 7_655 1_556 99.02(4)
O2 V2 V2 1_455 1_556 136.24(5)
O2 V2 V2 . 1_556 136.24(5)
O2 V2 V2 2_465 1_556 136.24(5)
O2 V2 V2 2_565 1_556 136.24(5)
O3 V2 V2 8_576 1_556 21.84(4)
O3 V2 V2 1_556 1_556 21.84(4)
O3 V2 V2 2_466 1_556 21.84(4)
O3 V2 V2 7_556 1_556 21.84(4)
V1 V2 V2 6_567 1_556 33.745(18)
V1 V2 V2 5_567 1_556 33.745(18)
V2 V2 V2 1_655 1_556 90.0
V2 V2 V2 1_455 1_556 90.0
V2 V2 V2 1_554 1_556 180.0
O1 V2 Sr1 1_556 5_576 75.317(18)
O3 V2 Sr1 7 5_576 138.92(9)
O3 V2 Sr1 8_575 5_576 54.53(9)
O3 V2 Sr1 . 5_576 138.92(9)
O3 V2 Sr1 2_465 5_576 54.53(9)
V1 V2 Sr1 5_566 5_576 172.75(5)
V1 V2 Sr1 6_566 5_576 36.61(3)
Sr1 V2 Sr1 1_455 5_576 99.685(11)
Sr1 V2 Sr1 . 5_576 99.685(11)
V1 V2 Sr1 1_455 5_576 130.42(2)
V1 V2 Sr1 2_565 5_576 47.929(16)
V1 V2 Sr1 . 5_576 130.42(2)
V1 V2 Sr1 2_465 5_576 47.929(16)
O1 V2 Sr1 . 5_576 104.683(19)
O2 V2 Sr1 2_566 5_576 48.79(6)
O2 V2 Sr1 1_456 5_576 115.35(8)
O2 V2 Sr1 1_556 5_576 115.35(8)
O2 V2 Sr1 2_466 5_576 48.79(6)
Sr1 V2 Sr1 1_556 5_576 79.113(15)
Sr1 V2 Sr1 1_456 5_576 79.113(15)
O2 V2 Sr1 6_566 5_576 25.14(7)
O2 V2 Sr1 5_566 5_576 125.49(8)
O2 V2 Sr1 5_565 5_576 153.58(7)
O2 V2 Sr1 6_565 5_576 55.78(7)
O3 V2 Sr1 3_466 5_576 157.99(5)
O3 V2 Sr1 4_556 5_576 26.97(4)
O3 V2 Sr1 5_566 5_576 157.99(5)
O3 V2 Sr1 6_566 5_576 26.97(4)
O3 V2 Sr1 1_455 5_576 110.20(4)
O3 V2 Sr1 2_565 5_576 74.58(4)
O3 V2 Sr1 8_475 5_576 74.58(4)
O3 V2 Sr1 7_655 5_576 110.20(4)
O2 V2 Sr1 1_455 5_576 127.24(5)
O2 V2 Sr1 . 5_576 127.24(5)
O2 V2 Sr1 2_465 5_576 76.17(6)
O2 V2 Sr1 2_565 5_576 76.17(6)
O3 V2 Sr1 8_576 5_576 60.04(4)
O3 V2 Sr1 1_556 5_576 91.65(4)
O3 V2 Sr1 2_466 5_576 60.04(4)
O3 V2 Sr1 7_556 5_576 91.65(4)
V1 V2 Sr1 6_567 5_576 41.572(16)
V1 V2 Sr1 5_567 5_576 109.06(3)
V2 V2 Sr1 1_655 5_576 90.0
V2 V2 Sr1 1_455 5_576 90.0
V2 V2 Sr1 1_554 5_576 104.683(19)
V2 V2 Sr1 1_556 5_576 75.317(18)
O1 V2 Sr1 1_556 5_566 75.317(19)
O3 V2 Sr1 7 5_566 54.53(9)
O3 V2 Sr1 8_575 5_566 138.92(9)
O3 V2 Sr1 . 5_566 54.53(9)
O3 V2 Sr1 2_465 5_566 138.92(9)
V1 V2 Sr1 5_566 5_566 36.61(3)
V1 V2 Sr1 6_566 5_566 172.75(5)
Sr1 V2 Sr1 1_455 5_566 99.684(11)
Sr1 V2 Sr1 . 5_566 99.685(11)
V1 V2 Sr1 1_455 5_566 47.929(16)
V1 V2 Sr1 2_565 5_566 130.42(2)
V1 V2 Sr1 . 5_566 47.929(16)
V1 V2 Sr1 2_465 5_566 130.42(2)
O1 V2 Sr1 . 5_566 104.683(18)
O2 V2 Sr1 2_566 5_566 115.35(8)
O2 V2 Sr1 1_456 5_566 48.79(6)
O2 V2 Sr1 1_556 5_566 48.79(6)
O2 V2 Sr1 2_466 5_566 115.35(8)
Sr1 V2 Sr1 1_556 5_566 79.113(15)
Sr1 V2 Sr1 1_456 5_566 79.113(15)
O2 V2 Sr1 6_566 5_566 125.49(8)
O2 V2 Sr1 5_566 5_566 25.14(7)
O2 V2 Sr1 5_565 5_566 55.78(7)
O2 V2 Sr1 6_565 5_566 153.58(7)
O3 V2 Sr1 3_466 5_566 26.97(4)
O3 V2 Sr1 4_556 5_566 157.99(5)
O3 V2 Sr1 5_566 5_566 26.97(4)
O3 V2 Sr1 6_566 5_566 157.99(5)
O3 V2 Sr1 1_455 5_566 74.58(4)
O3 V2 Sr1 2_565 5_566 110.20(4)
O3 V2 Sr1 8_475 5_566 110.20(4)
O3 V2 Sr1 7_655 5_566 74.58(4)
O2 V2 Sr1 1_455 5_566 76.17(6)
O2 V2 Sr1 . 5_566 76.17(6)
O2 V2 Sr1 2_465 5_566 127.24(5)
O2 V2 Sr1 2_565 5_566 127.24(5)
O3 V2 Sr1 8_576 5_566 91.65(4)
O3 V2 Sr1 1_556 5_566 60.04(4)
O3 V2 Sr1 2_466 5_566 91.65(4)
O3 V2 Sr1 7_556 5_566 60.04(4)
V1 V2 Sr1 6_567 5_566 109.06(3)
V1 V2 Sr1 5_567 5_566 41.572(16)
V2 V2 Sr1 1_655 5_566 90.0
V2 V2 Sr1 1_455 5_566 90.0
V2 V2 Sr1 1_554 5_566 104.683(18)
V2 V2 Sr1 1_556 5_566 75.317(19)
Sr1 V2 Sr1 5_576 5_566 150.63(4)
O1 V2 O1 1_556 1_656 73.04(7)
O3 V2 O1 7 1_656 135.26(9)
O3 V2 O1 8_575 1_656 59.29(10)
O3 V2 O1 . 1_656 59.29(10)
O3 V2 O1 2_465 1_656 135.26(9)
V1 V2 O1 5_566 1_656 96.25(2)
V1 V2 O1 6_566 1_656 96.25(3)
Sr1 V2 O1 1_455 1_656 155.38(7)
Sr1 V2 O1 . 1_656 58.54(7)
V1 V2 O1 1_455 1_656 133.34(3)
V1 V2 O1 2_565 1_656 44.66(2)
V1 V2 O1 . 1_656 44.66(2)
V1 V2 O1 2_465 1_656 133.34(3)
O1 V2 O1 . 1_656 106.96(7)
O2 V2 O1 2_566 1_656 37.48(6)
O2 V2 O1 1_456 1_656 121.88(8)
O2 V2 O1 1_556 1_656 37.48(6)
O2 V2 O1 2_466 1_656 121.88(8)
Sr1 V2 O1 1_556 1_656 31.21(7)
Sr1 V2 O1 1_456 1_656 114.87(7)
O2 V2 O1 6_566 1_656 79.23(5)
O2 V2 O1 5_566 1_656 79.23(5)
O2 V2 O1 5_565 1_656 101.05(5)
O2 V2 O1 6_565 1_656 101.05(5)
O3 V2 O1 3_466 1_656 109.89(4)
O3 V2 O1 4_556 1_656 72.61(4)
O3 V2 O1 5_566 1_656 72.61(4)
O3 V2 O1 6_566 1_656 109.89(4)
O3 V2 O1 1_455 1_656 160.18(5)
O3 V2 O1 2_565 1_656 31.86(7)
O3 V2 O1 8_475 1_656 160.18(5)
O3 V2 O1 7_655 1_656 31.86(7)
O2 V2 O1 1_455 1_656 136.38(6)
O2 V2 O1 . 1_656 72.39(7)
O2 V2 O1 2_465 1_656 136.38(6)
O2 V2 O1 2_565 1_656 72.39(7)
O3 V2 O1 8_576 1_656 59.17(7)
O3 V2 O1 1_556 1_656 59.17(7)
O3 V2 O1 2_466 1_656 88.34(7)
O3 V2 O1 7_556 1_656 88.34(7)
V1 V2 O1 6_567 1_656 75.96(6)
V1 V2 O1 5_567 1_656 75.96(6)
V2 V2 O1 1_655 1_656 16.96(7)
V2 V2 O1 1_455 1_656 163.04(7)
V2 V2 O1 1_554 1_656 106.96(7)
V2 V2 O1 1_556 1_656 73.04(7)
Sr1 V2 O1 5_576 1_656 85.760(18)
Sr1 V2 O1 5_566 1_656 85.760(18)
O1 V2 O1 1_556 1_456 73.04(7)
O3 V2 O1 7 1_456 59.29(10)
O3 V2 O1 8_575 1_456 135.26(9)
O3 V2 O1 . 1_456 135.26(9)
O3 V2 O1 2_465 1_456 59.29(10)
V1 V2 O1 5_566 1_456 96.25(3)
V1 V2 O1 6_566 1_456 96.25(2)
Sr1 V2 O1 1_455 1_456 58.54(7)
Sr1 V2 O1 . 1_456 155.38(7)
V1 V2 O1 1_455 1_456 44.66(2)
V1 V2 O1 2_565 1_456 133.34(3)
V1 V2 O1 . 1_456 133.34(3)
V1 V2 O1 2_465 1_456 44.66(2)
O1 V2 O1 . 1_456 106.96(7)
O2 V2 O1 2_566 1_456 121.88(8)
O2 V2 O1 1_456 1_456 37.48(6)
O2 V2 O1 1_556 1_456 121.88(8)
O2 V2 O1 2_466 1_456 37.48(6)
Sr1 V2 O1 1_556 1_456 114.87(7)
Sr1 V2 O1 1_456 1_456 31.21(7)
O2 V2 O1 6_566 1_456 79.23(5)
O2 V2 O1 5_566 1_456 79.23(5)
O2 V2 O1 5_565 1_456 101.05(5)
O2 V2 O1 6_565 1_456 101.05(5)
O3 V2 O1 3_466 1_456 72.61(4)
O3 V2 O1 4_556 1_456 109.89(4)
O3 V2 O1 5_566 1_456 109.89(4)
O3 V2 O1 6_566 1_456 72.61(4)
O3 V2 O1 1_455 1_456 31.86(7)
O3 V2 O1 2_565 1_456 160.18(5)
O3 V2 O1 8_475 1_456 31.86(7)
O3 V2 O1 7_655 1_456 160.18(5)
O2 V2 O1 1_455 1_456 72.39(7)
O2 V2 O1 . 1_456 136.38(6)
O2 V2 O1 2_465 1_456 72.39(7)
O2 V2 O1 2_565 1_456 136.38(6)
O3 V2 O1 8_576 1_456 88.34(7)
O3 V2 O1 1_556 1_456 88.34(7)
O3 V2 O1 2_466 1_456 59.17(7)
O3 V2 O1 7_556 1_456 59.17(7)
V1 V2 O1 6_567 1_456 75.96(6)
V1 V2 O1 5_567 1_456 75.96(6)
V2 V2 O1 1_655 1_456 163.04(7)
V2 V2 O1 1_455 1_456 16.96(7)
V2 V2 O1 1_554 1_456 106.96(7)
V2 V2 O1 1_556 1_456 73.04(7)
Sr1 V2 O1 5_576 1_456 85.760(18)
Sr1 V2 O1 5_566 1_456 85.760(18)
O1 V2 O1 1_656 1_456 146.08(13)
V2 O1 Sr1 1_554 . 116.91(11)
V2 O1 Sr1 1_554 1_455 116.91(11)
Sr1 O1 Sr1 . 1_455 126.2(2)
V2 O1 V2 1_554 . 180.0
Sr1 O1 V2 . . 63.09(11)
Sr1 O1 V2 1_455 . 63.09(11)
V2 O1 V1 1_554 6_566 132.58(8)
Sr1 O1 V1 . 6_566 72.17(10)
Sr1 O1 V1 1_455 6_566 72.17(10)
V2 O1 V1 . 6_566 47.42(8)
V2 O1 V1 1_554 5_566 132.58(8)
Sr1 O1 V1 . 5_566 72.17(10)
Sr1 O1 V1 1_455 5_566 72.17(10)
V2 O1 V1 . 5_566 47.42(8)
V1 O1 V1 6_566 5_566 94.83(15)
V2 O1 V1 1_554 1_454 68.04(9)
Sr1 O1 V1 . 1_454 140.72(3)
Sr1 O1 V1 1_455 1_454 64.18(2)
V2 O1 V1 . 1_454 111.96(9)
V1 O1 V1 6_566 1_454 135.95(7)
V1 O1 V1 5_566 1_454 77.71(3)
V2 O1 V1 1_554 2_564 68.04(9)
Sr1 O1 V1 . 2_564 64.18(2)
Sr1 O1 V1 1_455 2_564 140.72(3)
V2 O1 V1 . 2_564 111.96(9)
V1 O1 V1 6_566 2_564 77.71(3)
V1 O1 V1 5_566 2_564 135.95(7)
V1 O1 V1 1_454 2_564 136.09(19)
V2 O1 V1 1_554 1_554 68.04(9)
Sr1 O1 V1 . 1_554 64.18(2)
Sr1 O1 V1 1_455 1_554 140.72(3)
V2 O1 V1 . 1_554 111.96(9)
V1 O1 V1 6_566 1_554 135.95(7)
V1 O1 V1 5_566 1_554 77.71(3)
V1 O1 V1 1_454 1_554 85.41(7)
V1 O1 V1 2_564 1_554 78.49(7)
V2 O1 V1 1_554 2_464 68.04(9)
Sr1 O1 V1 . 2_464 140.72(3)
Sr1 O1 V1 1_455 2_464 64.18(2)
V2 O1 V1 . 2_464 111.96(9)
V1 O1 V1 6_566 2_464 77.71(3)
V1 O1 V1 5_566 2_464 135.95(7)
V1 O1 V1 1_454 2_464 78.49(7)
V1 O1 V1 2_564 2_464 85.41(7)
V1 O1 V1 1_554 2_464 136.09(19)
V2 O1 V1 1_554 5_565 45.56(7)
Sr1 O1 V1 . 5_565 108.47(5)
Sr1 O1 V1 1_455 5_565 108.47(5)
V2 O1 V1 . 5_565 134.44(7)
V1 O1 V1 6_566 5_565 178.15(14)
V1 O1 V1 5_566 5_565 87.02(3)
V1 O1 V1 1_454 5_565 44.48(5)
V1 O1 V1 2_564 5_565 100.95(13)
V1 O1 V1 1_554 5_565 44.48(5)
V1 O1 V1 2_464 5_565 100.95(13)
V2 O1 V1 1_554 6_565 45.56(7)
Sr1 O1 V1 . 6_565 108.47(5)
Sr1 O1 V1 1_455 6_565 108.47(5)
V2 O1 V1 . 6_565 134.44(7)
V1 O1 V1 6_566 6_565 87.02(3)
V1 O1 V1 5_566 6_565 178.15(14)
V1 O1 V1 1_454 6_565 100.95(13)
V1 O1 V1 2_564 6_565 44.48(5)
V1 O1 V1 1_554 6_565 100.95(13)
V1 O1 V1 2_464 6_565 44.48(5)
V1 O1 V1 5_565 6_565 91.13(14)
V1 O2 Sr1 1_554 . 130.7(3)
V1 O2 V1 1_554 5_666 128.30(11)
Sr1 O2 V1 . 5_666 79.92(10)
V1 O2 V1 1_554 5_566 128.30(11)
Sr1 O2 V1 . 5_566 79.92(10)
V1 O2 V1 5_666 5_566 92.79(12)
V1 O2 V1 1_554 . 163.9(3)
Sr1 O2 V1 . . 65.44(11)
V1 O2 V1 5_666 . 47.20(6)
V1 O2 V1 5_566 . 47.20(6)
V1 O2 V2 1_554 1_654 70.34(13)
Sr1 O2 V2 . 1_654 74.59(10)
V1 O2 V2 5_666 1_654 84.36(4)
V1 O2 V2 5_566 1_654 154.47(15)
V1 O2 V2 . 1_654 120.07(10)
V1 O2 V2 1_554 1_554 70.34(13)
Sr1 O2 V2 . 1_554 74.59(10)
V1 O2 V2 5_666 1_554 154.47(15)
V1 O2 V2 5_566 1_554 84.36(4)
V1 O2 V2 . 1_554 120.07(10)
V2 O2 V2 1_654 1_554 87.40(10)
V1 O2 V1 1_554 5_565 42.03(5)
Sr1 O2 V1 . 5_565 119.83(11)
V1 O2 V1 5_666 5_565 160.03(15)
V1 O2 V1 5_566 5_565 88.31(3)
V1 O2 V1 . 5_565 135.13(6)
V2 O2 V1 1_654 5_565 102.91(12)
V2 O2 V1 1_554 5_565 45.47(4)
V1 O2 V1 1_554 5_665 42.03(5)
Sr1 O2 V1 . 5_665 119.83(11)
V1 O2 V1 5_666 5_665 88.31(3)
V1 O2 V1 5_566 5_665 160.03(15)
V1 O2 V1 . 5_665 135.13(6)
V2 O2 V1 1_654 5_665 45.47(4)
V2 O2 V1 1_554 5_665 102.91(12)
V1 O2 V1 5_565 5_665 84.02(10)
V1 O2 V2 1_554 5_566 118.5(2)
Sr1 O2 V2 . 5_566 110.75(15)
V1 O2 V2 5_666 5_566 55.82(7)
V1 O2 V2 5_566 5_566 55.82(7)
V1 O2 V2 . 5_566 45.31(6)
V2 O2 V2 1_654 5_566 136.29(5)
V2 O2 V2 1_554 5_566 136.29(5)
V1 O2 V2 5_565 5_566 109.87(10)
V1 O2 V2 5_665 5_566 109.87(10)
V1 O2 V2 1_554 5_565 37.63(13)
Sr1 O2 V2 . 5_565 168.33(18)
V1 O2 V2 5_666 5_565 107.84(10)
V1 O2 V2 5_566 5_565 107.84(10)
V1 O2 V2 . 5_565 126.23(13)
V2 O2 V2 1_654 5_565 97.14(9)
V2 O2 V2 1_554 5_565 97.14(9)
V1 O2 V2 5_565 5_565 53.21(6)
V1 O2 V2 5_665 5_565 53.21(6)
V2 O2 V2 5_566 5_565 80.92(9)
V1 O2 V1 1_554 2_564 82.31(18)
Sr1 O2 V1 . 2_564 48.40(9)
V1 O2 V1 5_666 2_564 112.50(9)
V1 O2 V1 5_566 2_564 112.50(9)
V1 O2 V1 . 2_564 113.83(11)
V2 O2 V1 1_654 2_564 47.22(5)
V2 O2 V1 1_554 2_564 47.22(5)
V1 O2 V1 5_565 2_564 85.27(8)
V1 O2 V1 5_665 2_564 85.27(8)
V2 O2 V1 5_566 2_564 159.14(13)
V2 O2 V1 5_565 2_564 119.94(11)
V1 O3 V1 5_566 . 98.02(14)
V1 O3 V2 5_566 . 99.88(14)
V1 O3 V2 . . 134.12(16)
V1 O3 Sr1 5_566 . 125.90(14)
V1 O3 Sr1 . . 101.20(12)
V2 O3 Sr1 . . 101.66(13)
V1 O3 V1 5_566 1_455 40.93(7)
V1 O3 V1 . 1_455 115.54(12)
V2 O3 V1 . 1_455 60.92(8)
Sr1 O3 V1 . 1_455 141.47(10)
V1 O3 V2 5_566 5_566 60.79(8)
V1 O3 V2 . 5_566 42.48(7)
V2 O3 V2 . 5_566 152.32(13)
Sr1 O3 V2 . 5_566 105.80(9)
V1 O3 V2 1_455 5_566 94.48(6)
V1 O3 V1 5_566 2_565 158.97(13)
V1 O3 V1 . 2_565 101.53(11)
V2 O3 V1 . 2_565 60.60(8)
Sr1 O3 V1 . 2_565 57.37(6)
V1 O3 V1 1_455 2_565 121.35(7)
V2 O3 V1 5_566 2_565 140.24(8)
V1 O3 V1 5_566 5_666 109.63(11)
V1 O3 V1 . 5_666 36.20(7)
V2 O3 V1 . 5_666 149.69(12)
Sr1 O3 V1 . 5_666 66.54(7)
V1 O3 V1 1_455 5_666 144.64(8)
V2 O3 V1 5_566 5_666 50.72(4)
V1 O3 V1 2_565 5_666 90.85(6)
V1 O3 V2 5_566 1_655 150.30(13)
V1 O3 V2 . 1_655 56.62(8)
V2 O3 V2 . 1_655 109.01(11)
Sr1 O3 V2 . 1_655 55.15(6)
V1 O3 V2 1_455 1_655 159.22(8)
V2 O3 V2 5_566 1_655 89.74(6)
V1 O3 V2 2_565 1_655 50.62(4)
V1 O3 V2 5_666 1_655 40.92(3)
V1 O3 V1 5_566 6_566 119.08(12)
V1 O3 V1 . 6_566 141.80(12)
V2 O3 V1 . 6_566 36.34(7)
Sr1 O3 V1 . 6_566 65.39(7)
V1 O3 V1 1_455 6_566 90.15(6)
V2 O3 V1 5_566 6_566 169.68(9)
V1 O3 V1 2_565 6_566 40.52(3)
V1 O3 V1 5_666 6_566 125.21(7)
V2 O3 V1 1_655 6_566 89.18(6)
V1 O3 V1 5_566 1_554 78.71(9)
V1 O3 V1 . 1_554 93.47(10)
V2 O3 V1 . 1_554 131.34(12)
Sr1 O3 V1 . 1_554 50.21(5)
V1 O3 V1 1_455 1_554 113.35(7)
V2 O3 V1 5_566 1_554 67.78(5)
V1 O3 V1 2_565 1_554 107.56(7)
V1 O3 V1 5_666 1_554 63.68(4)
V2 O3 V1 1_655 1_554 87.07(6)
V1 O3 V1 6_566 1_554 101.92(6)
V1 O3 V2 5_566 1_554 79.88(9)
V1 O3 V2 . 1_554 136.62(12)
V2 O3 V2 . 1_554 88.17(10)
Sr1 O3 V2 . 1_554 52.13(5)
V1 O3 V2 1_455 1_554 91.19(6)
V2 O3 V2 5_566 1_554 105.98(6)
V1 O3 V2 2_565 1_554 91.05(6)
V1 O3 V2 5_666 1_554 103.35(6)
V2 O3 V2 1_655 1_554 107.20(6)
V1 O3 V2 6_566 1_554 64.64(4)
V1 O3 V2 1_554 1_554 43.34(3)

loop_
_geom_bond_atom_site_label_1
_geom_bond_atom_site_label_2
_geom_bond_site_symmetry_2
_geom_bond_distance
Sr1 O2 . 2.473(5)
Sr1 O2 2_565 2.473(5)
Sr1 O3 2_565 2.565(3)
Sr1 O3 8_575 2.565(3)
Sr1 O3 7_655 2.565(3)
Sr1 O3 . 2.565(3)
Sr1 O1 . 2.970(3)
Sr1 O1 1_655 2.970(3)
Sr1 V1 2_565 3.5181(14)
Sr1 V1 . 3.5181(14)
Sr1 V2 1_655 3.5405(13)
Sr1 V2 . 3.5405(13)
V1 O2 1_556 1.620(5)
V1 O3 5_566 1.961(3)
V1 O3 3_566 1.961(3)
V1 O3 7_655 1.960(3)
V1 O3 . 1.960(3)
V1 V1 5_566 2.9596(10)
V1 V1 5_666 2.9596(10)
V1 V2 5_566 3.0129(14)
V1 V2 1_655 3.6249(9)
V1 V2 . 3.6249(9)
V1 O2 5_666 3.657(4)
V1 O2 5_566 3.657(4)
V1 O2 . 3.733(5)
V1 Sr1 1_556 3.7369(13)
V1 O1 5_566 3.796(5)
V1 O1 1_656 3.905(3)
V1 O1 1_556 3.905(3)
V1 O1 5_565 3.914(5)
V1 O2 5_565 3.957(4)
V1 O2 5_665 3.957(4)
V1 Sr1 5_566 4.0404(10)
V1 Sr1 5_666 4.0404(10)
V1 O3 1_655 4.148(3)
V1 O3 7 4.148(3)
V1 O3 2_565 4.160(3)
V1 O3 8_575 4.160(3)
V1 O3 3_466 4.306(3)
V1 O3 5_666 4.306(3)
V1 O3 4_546 4.368(3)
V1 O3 6_656 4.368(3)
V1 O3 7_656 4.817(3)
V1 O3 1_556 4.817(3)
V1 V1 5_667 4.8319(19)
V1 V1 5_567 4.8319(19)
V1 O2 2_566 4.889(5)
V1 V1 2_565 4.940(2)
V1 V2 5_567 5.0313(18)
V1 O3 3_567 5.221(3)
V1 O3 5_567 5.221(3)
V1 O1 . 5.285(5)
V1 O1 1_655 5.285(5)
V1 V1 1_455 5.2968(8)
V1 V1 1_655 5.2968(8)
V1 V1 1_554 5.3089(9)
V1 V1 1_556 5.3089(9)
V1 O3 8_675 5.538(3)
V1 O3 2_465 5.538(3)
V1 O2 1_656 5.5391(17)
V1 O2 1_456 5.5391(17)
V2 O1 1_556 1.615(7)
V2 O3 7 1.976(3)
V2 O3 8_575 1.976(3)
V2 O3 . 1.976(3)
V2 O3 2_465 1.976(3)
V2 V1 5_566 3.0129(14)
V2 V1 6_566 3.0129(14)
V2 Sr1 1_455 3.5405(13)
V2 V1 1_455 3.6249(9)
V2 V1 2_565 3.6249(9)
V2 V1 2_465 3.6249(9)
V2 O1 . 3.694(7)
V2 O2 2_566 3.833(4)
V2 O2 1_456 3.833(4)
V2 O2 1_556 3.833(4)
V2 O2 2_466 3.833(4)
V2 Sr1 1_556 3.9712(14)
V2 Sr1 1_456 3.9712(14)
V2 O2 6_566 4.051(5)
V2 O2 5_566 4.051(5)
V2 O2 5_565 4.129(5)
V2 O2 6_565 4.129(5)
V2 O3 3_466 4.152(3)
V2 O3 4_556 4.152(3)
V2 O3 5_566 4.152(3)
V2 O3 6_566 4.152(3)
V2 O3 1_455 4.313(3)
V2 O3 2_565 4.313(3)
V2 O3 8_475 4.313(3)
V2 O3 7_655 4.313(3)
V2 O2 1_455 4.935(5)
V2 O2 . 4.935(4)
V2 O2 2_465 4.935(4)
V2 O2 2_565 4.935(5)
V2 O3 8_576 4.991(3)
V2 O3 1_556 4.991(3)
V2 O3 2_466 4.991(3)
V2 O3 7_556 4.991(3)
V2 V1 6_567 5.0313(18)
V2 V1 5_567 5.0313(18)
V2 V2 1_655 5.2968(8)
V2 V2 1_455 5.2968(8)
V2 V2 1_554 5.3089(9)
V2 V2 1_556 5.3089(9)
V2 Sr1 5_576 5.4429(12)
V2 Sr1 5_566 5.4429(12)
V2 O1 1_656 5.538(2)
V2 O1 1_456 5.538(2)
O1 V2 1_554 1.615(7)
O1 Sr1 1_455 2.970(3)
O1 V1 6_566 3.796(5)
O1 V1 5_566 3.796(5)
O1 V1 1_454 3.905(3)
O1 V1 2_564 3.905(3)
O1 V1 1_554 3.905(3)
O1 V1 2_464 3.905(3)
O1 V1 5_565 3.914(5)
O1 V1 6_565 3.914(5)
O2 V1 1_554 1.620(5)
O2 V1 5_666 3.657(4)
O2 V1 5_566 3.657(4)
O2 V2 1_654 3.833(4)
O2 V2 1_554 3.833(4)
O2 V1 5_565 3.957(4)
O2 V1 5_665 3.957(4)
O2 V2 5_566 4.051(5)
O2 V2 5_565 4.129(5)
O2 V1 2_564 4.889(5)
O3 V1 5_566 1.961(3)
O3 V1 1_455 4.148(3)
O3 V2 5_566 4.152(3)
O3 V1 2_565 4.160(3)
O3 V1 5_666 4.306(3)
O3 V2 1_655 4.313(3)
O3 V1 6_566 4.368(3)
O3 V1 1_554 4.817(3)
O3 V2 1_554 4.991(3)
